data_7712094
loop_
_publ_author_name
'Borys, Andryj M.'
'Hevia, Eva'

_publ_section_title
;
 Diphenylacetylene stabilised alkali-metal nickelates: synthesis,
 structure and catalytic applications.
;
_journal_issue 7
_journal_name_full 'Dalton transactions (Cambridge, England : 2003)'
_journal_page_first 2098
_journal_page_last 2105
_journal_paper_doi 10.1039/d3dt00069a
_journal_volume 52
_journal_year 2023
_chemical_formula_moiety '2(C27 H35 Li2 Ni O2)'
_chemical_formula_sum 'C54 H70 Li4 Ni2 O4'
_chemical_formula_weight 928.28
_space_group_IT_number 15
_space_group_name_Hall '-C 2yc'
_space_group_name_H-M_alt 'C 1 2/c 1'
_symmetry_cell_setting monoclinic
_symmetry_Int_Tables_number 15
_symmetry_space_group_name_Hall '-C 2yc'
_symmetry_space_group_name_H-M 'C 1 2/c 1'
_atom_sites_solution_hydrogens geom
_atom_sites_solution_primary dual
_audit_creation_date 2021-08-27T09:13:22-00:00
_audit_update_record
;
2022-11-22 deposited with the CCDC.	2023-01-11 downloaded from the CCDC.
;
_cell_angle_alpha 90
_cell_angle_beta 94.9245(4)
_cell_angle_gamma 90
_cell_formula_units_Z 8
_cell_length_a 15.10128(7)
_cell_length_b 32.53880(15)
_cell_length_c 20.86994(9)
_cell_measurement_reflns_used 62037
_cell_measurement_temperature 173.01(10)
_cell_measurement_theta_max 79.587
_cell_measurement_theta_min 2.708
_cell_volume 10217.17(8)
_computing_cell_refinement 'CrysAlisPro 1.171.41.112a (Rigaku OD, 2021)'
_computing_data_collection 'CrysAlisPro 1.171.41.112a (Rigaku OD, 2021)'
_computing_data_reduction 'CrysAlisPro 1.171.41.112a (Rigaku OD, 2021)'
_computing_molecular_graphics 'Olex2 1.3 (Dolomanov et al., 2009)'
_computing_publication_material 'Olex2 1.3 (Dolomanov et al., 2009)'
_computing_structure_refinement 'SHELXL 2018/3 (Sheldrick, 2015)'
_computing_structure_solution 'SHELXT 2018/2 (Sheldrick, 2018)'
_diffrn_ambient_environment N~2~
_diffrn_ambient_temperature 173.01(10)
_diffrn_detector 'Hybrid Pixel Array Detector'
_diffrn_detector_area_resol_mean 10
_diffrn_detector_type HyPix
_diffrn_measured_fraction_theta_full 1
_diffrn_measured_fraction_theta_max 0.999
_diffrn_measurement_details
;
        List of Runs (angles in degrees, time in seconds):
  # Type    Start    End  Width  t~exp~   \w     \q     \k     \f   Frames
#--------------------------------------------------------------------------
  1  \w    -36.00  52.00   0.50    0.25    --  -23.00  34.00  56.00  176
  2  \w    -96.00 -10.00   0.50    0.25    --  -23.00 -34.00-101.00  172
  3  \w     35.00 121.00   0.50    0.25    --   47.95  34.00  56.00  172
  4  \w    -25.00  36.00   0.50    0.25    --   47.95 -34.00-101.00  122
  5  \w    100.00 177.00   0.50    1.80    --  113.25  34.00  56.00  154
  6  \w    -46.00  50.00   0.50    0.25    --  -23.00  77.00-150.00  192
  7  \w    -38.00  50.00   0.50    0.25    --  -23.00  57.00 120.00  176
  8  \w    -70.00 -12.00   0.50    0.25    --  -23.00 125.00  60.00  116
  9  \w     33.00 119.00   0.50    0.25    --   47.95  57.00 150.00  172
 10  \w     25.00 120.00   0.50    0.25    --   47.95  77.00-150.00  190
 11  \w     25.00 120.00   0.50    0.25    --   47.95  77.00 150.00  190
 12  \w     25.00 120.00   0.50    0.25    --   47.95  77.00 -90.00  190
 13  \w    -25.00  22.00   0.50    0.25    --   47.95 -19.00 120.00   94
 14  \w     34.00 119.00   0.50    0.25    --   47.95  57.00-150.00  170
 15  \w     46.00  97.00   0.50    1.80    --  113.25 -77.00 120.00  102
 16  \w     42.00  88.00   0.50    1.80    --  113.25 -77.00-120.00   92
 17  \w     97.00 123.00   0.50    1.80    --  113.25  61.00  90.00   52
 18  \w     93.00 118.00   0.50    1.80    --  113.25  73.00 145.85   50
 19  \w    101.00 136.00   0.50    1.80    --  113.25  43.00 155.95   70
 20  \w     42.00  68.00   0.50    1.80    --  113.25 -64.00 173.90   52
 21  \w    101.00 126.00   0.50    1.80    --  113.25  15.00 150.00   50
 22  \w     42.00  67.00   0.50    1.80    --  113.25 -61.00  30.00   50
 23  \w     97.00 123.00   0.50    1.80    --  113.25  61.00-180.00   52
 24  \w    149.00 174.00   0.50    1.80    --  113.25  72.00-161.59   50
 25  \w     42.00  67.00   0.50    1.80    --  113.25 -61.00 -30.00   50
 26  \w     92.00 118.00   0.50    1.80    --  113.25  74.00 115.75   52
 27  \w    145.00 172.00   0.50    1.80    --  113.25  74.00 115.75   54
 28  \w     97.00 123.00   0.50    1.80    --  113.25  61.00 150.00   52
 29  \w    142.00 168.00   0.50    1.80    --  113.25  61.00  90.00   52
 30  \w     79.00 105.00   0.50    1.80    --  113.25 -94.00-180.00   52
 31  \w     91.00 117.00   0.50    1.80    --  113.25  77.00 120.00   52
 32  \w     56.00  96.00   0.50    1.80    --  113.25 -77.00 -90.00   80
 33  \w    152.00 177.00   0.50    1.80    --  113.25  73.00 145.85   50
 34  \w     42.00  67.00   0.50    1.80    --  113.25 -61.00-180.00   50
 35  \w    101.00 128.00   0.50    1.80    --  113.25  45.00 120.00   54
 36  \w     43.00  68.00   0.50    1.80    --  113.25 -61.00-120.00   50
 37  \w     93.00 119.00   0.50    1.80    --  113.25  72.00-161.59   52
 38  \w    104.00 172.00   0.50    1.80    --  113.25   0.00   0.00  136
 39  \w     44.00  97.00   0.50    1.80    --  113.25   0.00   0.00  106
 40  \w    149.00 175.00   0.50    1.80    --  113.25  58.00 -61.92   52
 41  \w    101.00 146.00   0.50    1.80    --  113.25  45.00  90.00   90
 42  \w     91.00 117.00   0.50    1.80    --  113.25  77.00 150.00   52
 43  \w     43.00  92.00   0.50    1.80    --  113.25 -77.00  60.00   98
 44  \w     97.00 123.00   0.50    1.80    --  113.25  61.00 120.00   52
 45  \w    149.00 175.00   0.50    1.80    --  113.25  61.00 120.00   52
 46  \w     95.00 121.00   0.50    1.80    --  113.25  67.00 134.96   52
 47  \w     95.00 120.00   0.50    1.80    --  113.25  67.00-168.33   50
 48  \w    128.00 174.00   0.50    1.80    --  113.25  67.00-168.33   92
 49  \w     92.00 117.00   0.50    1.80    --  113.25  77.00  90.00   50
 50  \w    133.00 176.00   0.50    1.80    --  113.25  77.00  90.00   86
 51  \w     45.00  81.00   0.50    1.80    --  113.25 -77.00 150.00   72
 52  \w     97.00 123.00   0.50    1.80    --  113.25  61.00 127.88   52
 53  \w     93.00 128.00   0.50    1.80    --  113.25  71.00  83.31   70
 54  \w    100.00 141.00   0.50    1.80    --  113.25  47.00  96.45   82
 55  \w     45.00  75.00   0.50    1.80    --  113.25 -94.00-180.00   60
 56  \w     98.00 136.00   0.50    1.80    --  113.25  58.00 -61.92   76
 57  \w    151.00 177.00   0.50    1.80    --  113.25  45.00-150.00   52
 58  \w    102.00 128.00   0.50    1.80    --  113.25  45.00 150.00   52
 59  \w     42.00  67.00   0.50    1.80    --  113.25 -61.00   0.00   50
 60  \w    102.00 167.00   0.50    1.80    --  113.25  30.00 150.00  130
 61  \w    101.00 129.00   0.50    1.80    --  113.25  30.00-150.00   56
 62  \w    103.00 128.00   0.50    1.80    --  113.25  30.00-120.00   50
 63  \w    142.00 168.00   0.50    1.80    --  113.25  30.00-120.00   52
 64  \w    106.00 132.00   0.50    1.80    --  113.25  42.00-156.15   52
 65  \w     96.00 123.00   0.50    1.80    --  113.25  69.00 145.94   54
 66  \w     91.00 117.00   0.50    1.80    --  113.25  77.00-150.00   52
 67  \w    103.00 172.00   0.50    1.80    --  113.25  45.00-180.00  138
 68  \w    101.00 127.00   0.50    1.80    --  113.25  45.00-150.00   52
 69  \w    141.00 177.00   0.50    1.80    --  113.25  43.00 155.95   72
 70  \w    103.00 158.00   0.50    1.80    --  113.25  30.00-180.00  110
 71  \w     98.00 123.00   0.50    1.80    --  113.25  59.00 128.29   50
 72  \w     42.00  67.00   0.50    1.80    --  113.25 -61.00  90.00   50
 73  \w     93.00 119.00   0.50    1.80    --  113.25  72.00 141.74   52
 74  \w     43.00 101.00   0.50    1.80    --  113.25-105.00  36.54  116
 75  \w     42.00  67.00   0.50    1.80    --  113.25 -61.00 120.00   50
 76  \w     42.00  67.00   0.50    1.80    --  113.25 -61.00  60.00   50
;
_diffrn_measurement_device 'four-circle diffractometer'
_diffrn_measurement_device_type 'XtaLAB Synergy, Dualflex, HyPix'
_diffrn_measurement_method '\w scans'
_diffrn_orient_matrix_type 'CrysAlisPro convention (1999,Acta A55,543-557)'
_diffrn_orient_matrix_UB_11 -0.0233121
_diffrn_orient_matrix_UB_12 -0.0188246
_diffrn_orient_matrix_UB_13 -0.0670385
_diffrn_orient_matrix_UB_21 -0.0993537
_diffrn_orient_matrix_UB_22 0.0079713
_diffrn_orient_matrix_UB_23 0.006627
_diffrn_orient_matrix_UB_31 0.0082294
_diffrn_orient_matrix_UB_32 0.0427129
_diffrn_orient_matrix_UB_33 -0.0308321
_diffrn_radiation_monochromator mirror
_diffrn_radiation_probe x-ray
_diffrn_radiation_type 'Cu K\a'
_diffrn_radiation_wavelength 1.54184
_diffrn_reflns_av_R_equivalents 0.0327
_diffrn_reflns_av_unetI/netI 0.0465
_diffrn_reflns_Laue_measured_fraction_full 1
_diffrn_reflns_Laue_measured_fraction_max 0.999
_diffrn_reflns_limit_h_max 18
_diffrn_reflns_limit_h_min -18
_diffrn_reflns_limit_k_max 40
_diffrn_reflns_limit_k_min -38
_diffrn_reflns_limit_l_max 25
_diffrn_reflns_limit_l_min -26
_diffrn_reflns_number 102249
_diffrn_reflns_point_group_measured_fraction_full 1
_diffrn_reflns_point_group_measured_fraction_max 0.999
_diffrn_reflns_theta_full 67.684
_diffrn_reflns_theta_max 74.765
_diffrn_reflns_theta_min 2.716
_diffrn_source 'micro-focus sealed X-ray tube'
_diffrn_source_type 'PhotonJet (Cu) X-ray Source'
_exptl_absorpt_coefficient_mu 1.226
_exptl_absorpt_correction_T_max 1
_exptl_absorpt_correction_T_min 0.68994
_exptl_absorpt_correction_type multi-scan
_exptl_absorpt_process_details
;
        CrysAlisPro 1.171.41.112a (Rigaku Oxford Diffraction, 2021)
        Empirical absorption correction using spherical harmonics,
        implemented in SCALE3 ABSPACK scaling algorithm.
;
_exptl_crystal_colour red
_exptl_crystal_density_diffrn 1.207
_exptl_crystal_description block
_exptl_crystal_F_000 3952
_exptl_crystal_size_max 0.224
_exptl_crystal_size_mid 0.169
_exptl_crystal_size_min 0.094
_refine_diff_density_max 0.54
_refine_diff_density_min -0.246
_refine_diff_density_rms 0.037
_refine_ls_extinction_method none
_refine_ls_goodness_of_fit_ref 1.016
_refine_ls_hydrogen_treatment constr
_refine_ls_matrix_type full
_refine_ls_number_parameters 729
_refine_ls_number_reflns 10477
_refine_ls_number_restraints 54
_refine_ls_restrained_S_all 1.025
_refine_ls_R_factor_all 0.036
_refine_ls_R_factor_gt 0.0343
_refine_ls_shift/su_max 0.003
_refine_ls_shift/su_mean 0
_refine_ls_structure_factor_coef Fsqd
_refine_ls_weighting_details 'w=1/[\s^2^(Fo^2^)+(0.0496P)^2^+7.1253P] where P=(Fo^2^+2Fc^2^)/3'
_refine_ls_weighting_scheme calc
_refine_ls_wR_factor_gt 0.0941
_refine_ls_wR_factor_ref 0.0954
_reflns_Friedel_coverage 0
_reflns_number_gt 9827
_reflns_number_total 10477
_reflns_threshold_expression 'I > 2\s(I)'
_cod_data_source_file d3dt00069a2.cif
_cod_data_source_block 21EH165_AMB-558
_cod_depositor_comments 'Adding full bibliography for 7712094--7712100.cif.'
_cod_original_cell_volume 10217.16(8)
_cod_database_code 7712094
_shelx_estimated_absorpt_t_min 0.771
_shelx_estimated_absorpt_t_max 0.893
_oxdiff_exptl_absorpt_empirical_details
;
        Empirical correction (ABSPACK) includes:
        - Absorption correction using spherical harmonics
        - Frame scaling
;
_oxdiff_exptl_absorpt_empirical_full_max 1.4
_oxdiff_exptl_absorpt_empirical_full_min 0.76
_shelx_shelxl_version_number 2018/3
_olex2_refinement_description
;
        1. Fixed Uiso
 At 1.2 times of:
  All C(H) groups, All C(H,H) groups
 At 1.5 times of:
  All C(H,H,H) groups
        2. Uiso/Uaniso restraints and constraints
Uanis(C27A) \\sim Ueq, Uanis(C24A) \\sim Ueq: with sigma of 0.01 and sigma for
        terminal atoms of 0.02
Uanis(C26A) \\sim Ueq: with sigma of 0.01 and sigma for terminal atoms of 0.02
Uanis(O2A) \\sim Ueq: with sigma of 0.01 and sigma for terminal atoms of 0.02
Uanis(C51A) \\sim Ueq, Uanis(C51) \\sim Ueq, Uanis(C52A) \\sim Ueq: with sigma
        of 0.01 and sigma for terminal atoms of 0.02
Uanis(C53A) \\sim Ueq: with sigma of 0.01 and sigma for terminal atoms of 0.02
Uanis(C47) \\sim Ueq: with sigma of 0.01 and sigma for terminal atoms of 0.02
        3. Others
 Sof(C26A)=Sof(H26C)=Sof(H26D)=Sof(C24A)=Sof(H24C)=Sof(H24D)=Sof(C27A)=
 Sof(H27D)=Sof(H27E)=Sof(H27F)=Sof(C25A)=Sof(H25D)=Sof(H25E)=Sof(H25F)=Sof(O2A)=
 1-FVAR(1)
 Sof(O2)=Sof(C24)=Sof(H24A)=Sof(H24B)=Sof(C26)=Sof(H26A)=Sof(H26B)=Sof(C25)=
 Sof(H25A)=Sof(H25B)=Sof(H25C)=Sof(C27)=Sof(H27A)=Sof(H27B)=Sof(H27C)=FVAR(1)
 Sof(O4A)=Sof(C54A)=Sof(H54D)=Sof(H54E)=Sof(H54F)=Sof(C52A)=Sof(H52D)=
 Sof(H52E)=Sof(H52F)=Sof(C53A)=Sof(H53C)=Sof(H53D)=Sof(C51A)=Sof(H51C)=
 Sof(H51D)=1-FVAR(2)
 Sof(O4)=Sof(C53)=Sof(H53A)=Sof(H53B)=Sof(C52)=Sof(H52A)=Sof(H52B)=Sof(H52C)=
 Sof(C51)=Sof(H51A)=Sof(H51B)=Sof(C54)=Sof(H54A)=Sof(H54B)=Sof(H54C)=FVAR(2)
 Sof(C48A)=Sof(H48D)=Sof(H48E)=Sof(H48F)=Sof(C47A)=Sof(H47C)=Sof(H47D)=
 Sof(O3A)=Sof(C49A)=Sof(H49C)=Sof(H49D)=Sof(C50A)=Sof(H50D)=Sof(H50E)=Sof(H50F)=
 1-FVAR(3)
 Sof(O3)=Sof(C50)=Sof(H50A)=Sof(H50B)=Sof(H50C)=Sof(C47)=Sof(H47A)=Sof(H47B)=
 Sof(C49)=Sof(H49B)=Sof(H49A)=Sof(C48)=Sof(H48A)=Sof(H48B)=Sof(H48C)=FVAR(3)
        4.a Secondary CH2 refined with riding coordinates:
 C24(H24A,H24B), C26(H26A,H26B), C22(H22A,H22B), C47(H47A,H47B), C20(H20A,
 H20B), C49(H49B,H49A), C53(H53A,H53B), C51(H51A,H51B), C53A(H53C,H53D),
 C51A(H51C,H51D), C26A(H26C,H26D), C24A(H24C,H24D), C47A(H47C,H47D), C49A(H49C,
 H49D)
        4.b Aromatic/amide H refined with riding coordinates:
 C7(H7), C13(H13), C9(H9), C19(H19), C3(H3), C15(H15), C6(H6), C42(H42),
 C36(H36), C46(H46), C34(H34), C12(H12), C10(H10), C5(H5), C11(H11), C16(H16),
 C4(H4), C17(H17), C30(H30), C40(H40), C37(H37), C18(H18), C32(H32), C38(H38),
 C33(H33), C43(H43), C39(H39), C45(H45), C44(H44), C31(H31)
        4.c Idealised Me refined as rotating group:
 C25(H25A,H25B,H25C), C23(H23A,H23B,H23C), C27(H27A,H27B,H27C), C50(H50A,H50B,
 H50C), C21(H21A,H21B,H21C), C48(H48A,H48B,H48C), C52(H52A,H52B,H52C), C54(H54A,
 H54B,H54C), C54A(H54D,H54E,H54F), C52A(H52D,H52E,H52F), C27A(H27D,H27E,H27F),
 C25A(H25D,H25E,H25F), C48A(H48D,H48E,H48F), C50A(H50D,H50E,H50F)
;

loop_
_symmetry_equiv_pos_as_xyz
'x, y, z'
'-x, y, -z+1/2'
'x+1/2, y+1/2, z'
'-x+1/2, y+1/2, -z+1/2'
'-x, -y, -z'
'x, -y, z-1/2'
'-x+1/2, -y+1/2, -z'
'x+1/2, -y+1/2, z-1/2'

loop_
_atom_site_label
_atom_site_type_symbol
_atom_site_fract_x
_atom_site_fract_y
_atom_site_fract_z
_atom_site_U_iso_or_equiv
_atom_site_adp_type
_atom_site_occupancy
_atom_site_site_symmetry_order
_atom_site_calc_flag
_atom_site_refinement_flags_posn
_atom_site_refinement_flags_adp
_atom_site_refinement_flags_occupancy
_atom_site_disorder_assembly
_atom_site_disorder_group
Ni1 Ni 0.91208(2) 0.64537(2) 0.73124(2) 0.03073(7) Uani 1 1 d . . . . .
Ni2 Ni 0.58235(2) 0.41072(2) 0.73005(2) 0.03508(7) Uani 1 1 d . . . . .
O2 O 1.0576(3) 0.65790(10) 0.55705(18) 0.0431(7) Uani 0.829(4) 1 d . . P A 1
O1 O 0.63783(8) 0.65539(5) 0.67182(6) 0.0619(3) Uani 1 1 d . . . . .
O3 O 0.8335(11) 0.4150(7) 0.6744(8) 0.058(2) Uani 0.40(4) 1 d . . P B 1
C1 C 1.00852(9) 0.60751(4) 0.71769(6) 0.0320(3) Uani 1 1 d . . . . .
C2 C 1.02280(9) 0.57174(4) 0.67672(6) 0.0340(3) Uani 1 1 d . . . . .
C8 C 0.88651(9) 0.67791(4) 0.65251(7) 0.0352(3) Uani 1 1 d . . . . .
C28 C 0.48399(9) 0.44886(4) 0.71782(6) 0.0348(3) Uani 1 1 d . . . . .
C29 C 0.45963(9) 0.48462(4) 0.67696(6) 0.0365(3) Uani 1 1 d . . . . .
C14 C 0.82752(9) 0.66976(4) 0.78835(7) 0.0368(3) Uani 1 1 d . . . . .
C41 C 0.67757(9) 0.38553(5) 0.78835(7) 0.0407(3) Uani 1 1 d . . . . .
C7 C 0.96035(11) 0.55941(5) 0.62707(7) 0.0430(3) Uani 1 1 d . . . . .
H7 H 0.906481 0.574406 0.61957 0.052 Uiso 1 1 calc R U . . .
C13 C 0.83762(10) 0.66738(5) 0.59398(7) 0.0415(3) Uani 1 1 d . . . . .
H13 H 0.814382 0.640315 0.589328 0.05 Uiso 1 1 calc R U . . .
O4 O 0.36859(18) 0.41973(12) 0.55769(12) 0.0530(7) Uani 0.623(5) 1 d . . P C 1
C9 C 0.91959(10) 0.71875(5) 0.65303(7) 0.0413(3) Uani 1 1 d . . . . .
H9 H 0.95393 0.727994 0.690534 0.05 Uiso 1 1 calc R U . . .
C19 C 0.81128(11) 0.71247(5) 0.79257(8) 0.0467(3) Uani 1 1 d . . . . .
H19 H 0.849257 0.730732 0.772314 0.056 Uiso 1 1 calc R U . . .
C35 C 0.59700(10) 0.37955(5) 0.65035(7) 0.0425(3) Uani 1 1 d . . . . .
C3 C 1.10045(11) 0.54805(5) 0.68558(8) 0.0473(3) Uani 1 1 d . . . . .
H3 H 1.144435 0.555183 0.719023 0.057 Uiso 1 1 calc R U . . .
C15 C 0.76828(10) 0.64591(5) 0.82192(8) 0.0452(3) Uani 1 1 d . . . . .
H15 H 0.776531 0.616963 0.8231 0.054 Uiso 1 1 calc R U . . .
C6 C 0.97520(13) 0.52575(5) 0.58847(8) 0.0538(4) Uani 1 1 d . . . . .
H6 H 0.931423 0.518131 0.555177 0.065 Uiso 1 1 calc R U . . .
C42 C 0.75577(10) 0.40650(5) 0.81227(8) 0.0476(4) Uani 1 1 d . . . . .
H42 H 0.759999 0.435052 0.803561 0.057 Uiso 1 1 calc R U . . .
C36 C 0.63243(11) 0.39379(6) 0.59380(8) 0.0506(4) Uani 1 1 d . . . . .
H36 H 0.639617 0.422578 0.588767 0.061 Uiso 1 1 calc R U . . .
C46 C 0.67772(11) 0.34373(5) 0.80668(9) 0.0518(4) Uani 1 1 d . . . . .
H46 H 0.627189 0.327533 0.793175 0.062 Uiso 1 1 calc R U . . .
C34 C 0.50384(11) 0.49473(5) 0.62322(8) 0.0496(4) Uani 1 1 d . . . . .
H34 H 0.55213 0.478092 0.612521 0.06 Uiso 1 1 calc R U . . .
C12 C 0.82166(11) 0.69475(6) 0.54255(8) 0.0528(4) Uani 1 1 d . . . . .
H12 H 0.787732 0.686085 0.504507 0.063 Uiso 1 1 calc R U . . .
C10 C 0.90483(11) 0.74595(5) 0.60215(9) 0.0514(4) Uani 1 1 d . . . . .
H10 H 0.929217 0.772862 0.60536 0.062 Uiso 1 1 calc R U . . .
C5 C 1.05238(14) 0.50332(5) 0.59781(8) 0.0558(4) Uani 1 1 d . . . . .
H5 H 1.062573 0.480534 0.570952 0.067 Uiso 1 1 calc R U . . .
C11 C 0.85474(12) 0.73403(6) 0.54675(9) 0.0567(4) Uani 1 1 d . . . . .
H11 H 0.84336 0.75275 0.51208 0.068 Uiso 1 1 calc R U . . .
C16 C 0.69860(11) 0.66227(6) 0.85332(9) 0.0570(4) Uani 1 1 d . . . . .
H16 H 0.660001 0.644481 0.873907 0.068 Uiso 1 1 calc R U . . .
C4 C 1.11476(13) 0.51451(5) 0.64687(9) 0.0564(4) Uani 1 1 d . . . . .
H4 H 1.168065 0.499076 0.654189 0.068 Uiso 1 1 calc R U . . .
C17 C 0.68538(12) 0.70411(7) 0.85469(9) 0.0616(5) Uani 1 1 d . . . . .
H17 H 0.637715 0.71542 0.87583 0.074 Uiso 1 1 calc R U . . .
C30 C 0.39056(13) 0.51054(6) 0.69066(9) 0.0601(5) Uani 1 1 d . . . . .
H30 H 0.358748 0.504935 0.727019 0.072 Uiso 1 1 calc R U . . .
C40 C 0.58571(12) 0.33630(5) 0.65062(9) 0.0526(4) Uani 1 1 d . . . . .
H40 H 0.560432 0.324224 0.68627 0.063 Uiso 1 1 calc R U . . .
C37 C 0.65751(12) 0.36800(7) 0.54484(9) 0.0601(5) Uani 1 1 d . . . . .
H37 H 0.682135 0.379507 0.508483 0.072 Uiso 1 1 calc R U . . .
C18 C 0.74256(13) 0.72925(6) 0.82484(9) 0.0596(4) Uani 1 1 d . . . . .
H18 H 0.735209 0.758221 0.826211 0.072 Uiso 1 1 calc R U . . .
C32 C 0.41085(14) 0.55301(6) 0.59892(10) 0.0624(5) Uani 1 1 d . . . . .
H32 H 0.393584 0.575767 0.572186 0.075 Uiso 1 1 calc R U . . .
C38 C 0.64691(13) 0.32650(7) 0.54889(10) 0.0655(5) Uani 1 1 d . . . . .
H38 H 0.66487 0.308914 0.516055 0.079 Uiso 1 1 calc R U . . .
C33 C 0.47945(14) 0.52834(6) 0.58490(9) 0.0596(4) Uani 1 1 d . . . . .
H33 H 0.510913 0.534235 0.548477 0.072 Uiso 1 1 calc R U . . .
C43 C 0.82691(11) 0.38763(7) 0.84787(9) 0.0606(5) Uani 1 1 d . . . . .
H43 H 0.878325 0.40318 0.861568 0.073 Uiso 1 1 calc R U . . .
C39 C 0.60944(13) 0.31048(6) 0.60179(11) 0.0647(5) Uani 1 1 d . . . . .
H39 H 0.599886 0.281711 0.604742 0.078 Uiso 1 1 calc R U . . .
C45 C 0.74746(13) 0.32495(6) 0.84327(10) 0.0651(5) Uani 1 1 d . . . . .
H45 H 0.743006 0.296802 0.854655 0.078 Uiso 1 1 calc R U . . .
C44 C 0.82294(13) 0.34671(7) 0.86319(10) 0.0674(5) Uani 1 1 d . . . . .
H44 H 0.871394 0.333644 0.887104 0.081 Uiso 1 1 calc R U . . .
C31 C 0.36694(15) 0.54441(7) 0.65252(11) 0.0743(6) Uani 1 1 d . . . . .
H31 H 0.320043 0.561814 0.663491 0.089 Uiso 1 1 calc R U . . .
C24 C 1.11918(16) 0.68620(8) 0.53478(12) 0.0519(6) Uani 0.829(4) 1 d . . P A 1
H24A H 1.168135 0.670798 0.51713 0.062 Uiso 0.829(4) 1 calc R U P A 1
H24B H 1.145077 0.70273 0.571564 0.062 Uiso 0.829(4) 1 calc R U P A 1
C26 C 1.02699(16) 0.62661(7) 0.51173(10) 0.0574(6) Uani 0.829(4) 1 d . . P A 1
H26A H 1.006636 0.639841 0.470345 0.069 Uiso 0.829(4) 1 calc R U P A 1
H26B H 0.975325 0.612434 0.527865 0.069 Uiso 0.829(4) 1 calc R U P A 1
C25 C 1.0777(3) 0.71480(10) 0.48356(15) 0.0656(9) Uani 0.829(4) 1 d . . P A 1
H25A H 1.054163 0.698711 0.446213 0.098 Uiso 0.829(4) 1 calc R U P A 1
H25B H 1.122782 0.73402 0.470532 0.098 Uiso 0.829(4) 1 calc R U P A 1
H25C H 1.029244 0.730214 0.500744 0.098 Uiso 0.829(4) 1 calc R U P A 1
C22 C 0.60488(18) 0.61538(9) 0.68696(14) 0.0920(8) Uani 1 1 d . . . . .
H22A H 0.550985 0.609041 0.65826 0.11 Uiso 1 1 calc R U . . .
H22B H 0.58859 0.615021 0.731904 0.11 Uiso 1 1 calc R U . . .
C23 C 0.6738(2) 0.58417(8) 0.67871(12) 0.0936(9) Uani 1 1 d . . . . .
H23A H 0.690153 0.584807 0.634285 0.14 Uiso 1 1 calc R U . . .
H23B H 0.650729 0.556889 0.688205 0.14 Uiso 1 1 calc R U . . .
H23C H 0.726341 0.590064 0.708172 0.14 Uiso 1 1 calc R U . . .
C27 C 1.0979(3) 0.59486(15) 0.5000(2) 0.0773(11) Uani 0.829(4) 1 d . . P A 1
H27A H 1.07094 0.572296 0.473997 0.116 Uiso 0.829(4) 1 calc R U P A 1
H27B H 1.123732 0.584089 0.541257 0.116 Uiso 0.829(4) 1 calc R U P A 1
H27C H 1.144586 0.60777 0.477049 0.116 Uiso 0.829(4) 1 calc R U P A 1
C50 C 0.8704(18) 0.3442(9) 0.6830(12) 0.094(7) Uani 0.40(4) 1 d . . P B 1
H50A H 0.827579 0.3415 0.71543 0.141 Uiso 0.40(4) 1 calc R U P B 1
H50B H 0.918914 0.324457 0.692149 0.141 Uiso 0.40(4) 1 calc R U P B 1
H50C H 0.840599 0.338544 0.640274 0.141 Uiso 0.40(4) 1 calc R U P B 1
C47 C 0.8623(14) 0.4573(7) 0.6799(9) 0.092(5) Uani 0.40(4) 1 d . U P B 1
H47A H 0.881201 0.464042 0.725238 0.11 Uiso 0.40(4) 1 calc R U P B 1
H47B H 0.913156 0.461995 0.653815 0.11 Uiso 0.40(4) 1 calc R U P B 1
C20 C 0.57288(15) 0.68691(11) 0.67024(17) 0.1038(10) Uani 1 1 d . . . . .
H20A H 0.548595 0.688944 0.712701 0.125 Uiso 1 1 calc R U . . .
H20B H 0.523354 0.680171 0.637752 0.125 Uiso 1 1 calc R U . . .
C49 C 0.9079(15) 0.3876(9) 0.6845(11) 0.079(4) Uani 0.40(4) 1 d . . P B 1
H49B H 0.941144 0.393172 0.726563 0.095 Uiso 0.40(4) 1 calc R U P B 1
H49A H 0.948647 0.391226 0.650241 0.095 Uiso 0.40(4) 1 calc R U P B 1
C21 C 0.6132(2) 0.72703(9) 0.65387(15) 0.0963(8) Uani 1 1 d . . . . .
H21A H 0.641885 0.724235 0.613715 0.144 Uiso 1 1 calc R U . . .
H21B H 0.65757 0.735163 0.688593 0.144 Uiso 1 1 calc R U . . .
H21C H 0.566672 0.748046 0.648561 0.144 Uiso 1 1 calc R U . . .
C53 C 0.3010(3) 0.45380(12) 0.5529(2) 0.0583(9) Uani 0.623(5) 1 d . . P C 1
H53A H 0.242056 0.441428 0.557822 0.07 Uiso 0.623(5) 1 calc R U P C 1
H53B H 0.314516 0.472376 0.590009 0.07 Uiso 0.623(5) 1 calc R U P C 1
C48 C 0.7923(19) 0.4812(9) 0.6581(16) 0.120(8) Uani 0.40(4) 1 d . . P B 1
H48A H 0.774434 0.47436 0.613061 0.18 Uiso 0.40(4) 1 calc R U P B 1
H48B H 0.809574 0.510204 0.661234 0.18 Uiso 0.40(4) 1 calc R U P B 1
H48C H 0.742399 0.476253 0.684133 0.18 Uiso 0.40(4) 1 calc R U P B 1
C52 C 0.4087(3) 0.35367(15) 0.5244(3) 0.0757(12) Uani 0.623(5) 1 d . . P C 1
H52A H 0.403361 0.336283 0.485903 0.114 Uiso 0.623(5) 1 calc R U P C 1
H52B H 0.396626 0.337217 0.561998 0.114 Uiso 0.623(5) 1 calc R U P C 1
H52C H 0.469019 0.364915 0.53056 0.114 Uiso 0.623(5) 1 calc R U P C 1
Li2 Li 1.03401(16) 0.65524(8) 0.64961(12) 0.0406(5) Uani 1 1 d . . . . .
C51 C 0.3370(3) 0.39138(15) 0.5155(2) 0.0907(15) Uani 0.623(5) 1 d . U P C 1
H51A H 0.333521 0.402304 0.471115 0.109 Uiso 0.623(5) 1 calc R U P C 1
H51B H 0.277122 0.382146 0.525218 0.109 Uiso 0.623(5) 1 calc R U P C 1
Li4 Li 0.44021(19) 0.40490(9) 0.64644(14) 0.0501(6) Uani 1 1 d . . . . .
Li1 Li 0.76010(17) 0.66694(11) 0.69246(14) 0.0540(7) Uani 1 1 d . . . . .
Li3 Li 0.7273(2) 0.39328(12) 0.69410(16) 0.0627(8) Uani 1 1 d . . . . .
C54 C 0.2931(3) 0.47876(14) 0.49528(19) 0.0845(13) Uani 0.623(5) 1 d . . P C 1
H54A H 0.271041 0.461821 0.458494 0.127 Uiso 0.623(5) 1 calc R U P C 1
H54B H 0.351482 0.490013 0.487677 0.127 Uiso 0.623(5) 1 calc R U P C 1
H54C H 0.251466 0.501349 0.500667 0.127 Uiso 0.623(5) 1 calc R U P C 1
O4A O 0.3914(4) 0.39960(19) 0.5598(2) 0.0629(13) Uani 0.377(5) 1 d . . P C 2
C54A C 0.2473(7) 0.4424(4) 0.5160(4) 0.126(4) Uani 0.377(5) 1 d . . P C 2
H54D H 0.240492 0.437146 0.469589 0.189 Uiso 0.377(5) 1 calc R U P C 2
H54E H 0.22166 0.469299 0.524835 0.189 Uiso 0.377(5) 1 calc R U P C 2
H54F H 0.216352 0.420993 0.538395 0.189 Uiso 0.377(5) 1 calc R U P C 2
C52A C 0.4277(8) 0.3491(4) 0.4862(6) 0.126(5) Uani 0.377(5) 1 d . U P C 2
H52D H 0.397969 0.329198 0.512339 0.188 Uiso 0.377(5) 1 calc R U P C 2
H52E H 0.491682 0.343438 0.489475 0.188 Uiso 0.377(5) 1 calc R U P C 2
H52F H 0.403707 0.346846 0.44124 0.188 Uiso 0.377(5) 1 calc R U P C 2
C53A C 0.3373(9) 0.4422(4) 0.5375(6) 0.116(4) Uani 0.377(5) 1 d . U P C 2
H53C H 0.344475 0.461275 0.574538 0.139 Uiso 0.377(5) 1 calc R U P C 2
H53D H 0.369325 0.454629 0.502889 0.139 Uiso 0.377(5) 1 calc R U P C 2
C51A C 0.4162(12) 0.3806(5) 0.5039(5) 0.154(5) Uani 0.377(5) 1 d . U P C 2
H51C H 0.372273 0.391652 0.470404 0.184 Uiso 0.377(5) 1 calc R U P C 2
H51D H 0.472607 0.394661 0.496763 0.184 Uiso 0.377(5) 1 calc R U P C 2
C26A C 1.1153(9) 0.6178(4) 0.5405(6) 0.065(3) Uani 0.171(4) 1 d . U P A 2
H26C H 1.128406 0.595518 0.572209 0.078 Uiso 0.171(4) 1 calc R U P A 2
H26D H 1.172288 0.629896 0.529787 0.078 Uiso 0.171(4) 1 calc R U P A 2
C24A C 1.0488(12) 0.6812(6) 0.5217(9) 0.090(5) Uani 0.171(4) 1 d . U P A 2
H24C H 1.017246 0.670013 0.481966 0.108 Uiso 0.171(4) 1 calc R U P A 2
H24D H 1.006778 0.699959 0.540978 0.108 Uiso 0.171(4) 1 calc R U P A 2
C27A C 1.0656(19) 0.6005(10) 0.4804(12) 0.098(8) Uani 0.171(4) 1 d . U P A 2
H27D H 1.093569 0.610173 0.442477 0.147 Uiso 0.171(4) 1 calc R U P A 2
H27E H 1.003654 0.609826 0.477854 0.147 Uiso 0.171(4) 1 calc R U P A 2
H27F H 1.067375 0.570446 0.481923 0.147 Uiso 0.171(4) 1 calc R U P A 2
C25A C 1.1175(14) 0.7049(6) 0.5033(9) 0.077(5) Uani 0.171(4) 1 d . . P A 2
H25D H 1.094678 0.731968 0.489256 0.115 Uiso 0.171(4) 1 calc R U P A 2
H25E H 1.144481 0.691479 0.467739 0.115 Uiso 0.171(4) 1 calc R U P A 2
H25F H 1.162336 0.708319 0.539734 0.115 Uiso 0.171(4) 1 calc R U P A 2
O2A O 1.0646(15) 0.6470(5) 0.5659(10) 0.041(3) Uani 0.171(4) 1 d . U P A 2
C48A C 0.8029(12) 0.4768(5) 0.6718(7) 0.095(3) Uani 0.60(4) 1 d . . P B 2
H48D H 0.782037 0.475482 0.626115 0.142 Uiso 0.60(4) 1 calc R U P B 2
H48E H 0.825421 0.504464 0.682289 0.142 Uiso 0.60(4) 1 calc R U P B 2
H48F H 0.753614 0.470525 0.697837 0.142 Uiso 0.60(4) 1 calc R U P B 2
C47A C 0.8794(8) 0.4446(5) 0.6867(5) 0.076(3) Uani 0.60(4) 1 d . . P B 2
H47C H 0.92907 0.450743 0.660117 0.092 Uiso 0.60(4) 1 calc R U P B 2
H47D H 0.902201 0.44665 0.732508 0.092 Uiso 0.60(4) 1 calc R U P B 2
O3A O 0.8474(8) 0.4041(4) 0.6732(5) 0.0549(18) Uani 0.60(4) 1 d . . P B 2
C49A C 0.9082(8) 0.3722(6) 0.6832(7) 0.078(3) Uani 0.60(4) 1 d . . P B 2
H49C H 0.940182 0.375418 0.726389 0.093 Uiso 0.60(4) 1 calc R U P B 2
H49D H 0.952523 0.374312 0.651069 0.093 Uiso 0.60(4) 1 calc R U P B 2
C50A C 0.8675(10) 0.3317(5) 0.6787(8) 0.077(3) Uani 0.60(4) 1 d . . P B 2
H50D H 0.830844 0.327738 0.714734 0.115 Uiso 0.60(4) 1 calc R U P B 2
H50E H 0.914111 0.310673 0.680301 0.115 Uiso 0.60(4) 1 calc R U P B 2
H50F H 0.830255 0.329417 0.638062 0.115 Uiso 0.60(4) 1 calc R U P B 2

loop_
_atom_site_aniso_label
_atom_site_aniso_U_11
_atom_site_aniso_U_22
_atom_site_aniso_U_33
_atom_site_aniso_U_23
_atom_site_aniso_U_13
_atom_site_aniso_U_12
Ni1 0.03035(12) 0.03103(12) 0.03037(12) 0.00021(8) 0.00001(8) -0.00032(8)
Ni2 0.03375(13) 0.03331(13) 0.03800(13) 0.00120(9) 0.00205(9) 0.00141(9)
O2 0.0513(12) 0.0467(18) 0.0317(13) 0.0095(12) 0.0058(10) -0.0040(13)
O1 0.0357(6) 0.0895(9) 0.0600(7) 0.0037(7) 0.0011(5) -0.0130(6)
O3 0.038(4) 0.082(7) 0.054(3) -0.004(4) 0.012(2) 0.008(4)
C1 0.0350(6) 0.0293(6) 0.0312(6) 0.0010(5) 0.0006(5) 0.0005(5)
C2 0.0412(7) 0.0309(6) 0.0304(6) 0.0018(5) 0.0053(5) -0.0020(5)
C8 0.0288(6) 0.0400(7) 0.0364(6) 0.0029(5) 0.0005(5) 0.0032(5)
C28 0.0360(6) 0.0317(6) 0.0362(7) -0.0010(5) 0.0007(5) 0.0006(5)
C29 0.0387(7) 0.0352(7) 0.0345(7) -0.0010(5) -0.0036(5) 0.0008(5)
C14 0.0323(6) 0.0414(7) 0.0358(7) -0.0046(5) -0.0017(5) 0.0002(5)
C41 0.0344(7) 0.0447(8) 0.0432(7) 0.0056(6) 0.0048(6) 0.0029(6)
C7 0.0457(8) 0.0426(8) 0.0405(7) -0.0048(6) 0.0026(6) -0.0037(6)
C13 0.0364(7) 0.0492(8) 0.0382(7) 0.0018(6) -0.0022(6) -0.0024(6)
O4 0.0471(14) 0.069(2) 0.0412(12) -0.0116(13) -0.0048(9) -0.0019(13)
C9 0.0374(7) 0.0409(8) 0.0451(8) 0.0030(6) 0.0000(6) 0.0003(6)
C19 0.0475(8) 0.0436(8) 0.0487(8) -0.0072(6) 0.0023(6) 0.0017(6)
C35 0.0379(7) 0.0436(8) 0.0461(8) -0.0046(6) 0.0031(6) 0.0034(6)
C3 0.0547(9) 0.0400(8) 0.0462(8) -0.0037(6) -0.0024(7) 0.0096(7)
C15 0.0412(8) 0.0484(9) 0.0464(8) -0.0094(6) 0.0064(6) -0.0063(6)
C6 0.0671(11) 0.0511(9) 0.0430(8) -0.0130(7) 0.0040(7) -0.0123(8)
C42 0.0396(8) 0.0557(9) 0.0475(8) 0.0014(7) 0.0037(6) -0.0024(7)
C36 0.0514(9) 0.0526(9) 0.0480(9) -0.0009(7) 0.0062(7) 0.0054(7)
C46 0.0419(8) 0.0488(9) 0.0647(10) 0.0137(8) 0.0053(7) 0.0026(7)
C34 0.0481(8) 0.0467(9) 0.0552(9) 0.0089(7) 0.0106(7) 0.0062(7)
C12 0.0425(8) 0.0738(11) 0.0400(8) 0.0082(7) -0.0080(6) 0.0027(8)
C10 0.0493(9) 0.0419(8) 0.0629(10) 0.0138(7) 0.0048(7) 0.0014(7)
C5 0.0797(12) 0.0391(8) 0.0511(9) -0.0118(7) 0.0207(8) -0.0019(8)
C11 0.0516(9) 0.0630(11) 0.0547(10) 0.0252(8) 0.0000(7) 0.0082(8)
C16 0.0421(8) 0.0752(12) 0.0551(10) -0.0168(9) 0.0128(7) -0.0119(8)
C4 0.0661(11) 0.0417(9) 0.0621(10) -0.0048(7) 0.0105(8) 0.0142(8)
C17 0.0434(9) 0.0825(13) 0.0593(10) -0.0268(9) 0.0071(7) 0.0076(9)
C30 0.0682(11) 0.0557(10) 0.0587(10) 0.0143(8) 0.0199(9) 0.0229(9)
C40 0.0499(9) 0.0466(9) 0.0621(10) -0.0077(7) 0.0082(7) -0.0025(7)
C37 0.0543(10) 0.0787(13) 0.0480(9) -0.0054(9) 0.0082(8) 0.0089(9)
C18 0.0605(11) 0.0542(10) 0.0636(11) -0.0178(8) 0.0018(8) 0.0131(8)
C32 0.0728(12) 0.0522(10) 0.0606(11) 0.0200(8) -0.0038(9) 0.0103(9)
C38 0.0574(10) 0.0720(13) 0.0672(12) -0.0255(10) 0.0065(9) 0.0114(9)
C33 0.0706(12) 0.0558(10) 0.0537(10) 0.0163(8) 0.0120(8) 0.0016(9)
C43 0.0371(8) 0.0889(14) 0.0549(10) -0.0023(9) -0.0013(7) 0.0017(8)
C39 0.0620(11) 0.0490(10) 0.0831(14) -0.0200(9) 0.0062(10) 0.0017(8)
C45 0.0599(11) 0.0625(11) 0.0733(12) 0.0261(10) 0.0083(9) 0.0166(9)
C44 0.0458(10) 0.0945(15) 0.0608(11) 0.0170(10) -0.0014(8) 0.0226(10)
C31 0.0755(13) 0.0635(12) 0.0857(14) 0.0223(11) 0.0173(11) 0.0354(11)
C24 0.0560(13) 0.0552(13) 0.0446(12) 0.0096(10) 0.0054(9) -0.0115(10)
C26 0.0627(13) 0.0630(14) 0.0463(11) 0.0006(10) 0.0027(9) -0.0146(10)
C25 0.094(2) 0.0579(15) 0.0467(15) 0.0143(12) 0.0131(14) 0.0031(15)
C22 0.0771(15) 0.113(2) 0.0858(16) 0.0037(15) 0.0093(13) -0.0441(15)
C23 0.135(2) 0.0816(16) 0.0613(13) 0.0045(12) -0.0102(14) -0.0265(17)
C27 0.086(3) 0.0625(19) 0.086(3) -0.005(2) 0.021(2) -0.0073(18)
C50 0.091(10) 0.098(16) 0.091(7) -0.018(9) 0.003(7) 0.046(11)
C47 0.077(7) 0.089(8) 0.108(7) 0.037(6) 0.001(5) -0.027(6)
C20 0.0429(11) 0.140(3) 0.130(2) 0.002(2) 0.0147(13) 0.0162(14)
C49 0.061(6) 0.100(13) 0.076(5) 0.008(7) 0.006(4) -0.006(8)
C21 0.0888(18) 0.0941(19) 0.103(2) 0.0006(16) -0.0077(15) 0.0214(15)
C53 0.0465(18) 0.0599(19) 0.067(2) -0.0052(15) -0.0034(15) 0.0040(14)
C48 0.103(10) 0.122(12) 0.141(17) 0.034(10) 0.044(11) -0.033(8)
C52 0.066(2) 0.056(2) 0.105(4) -0.011(2) 0.004(2) -0.0081(16)
Li2 0.0400(12) 0.0445(13) 0.0373(12) 0.0054(10) 0.0040(10) 0.0015(10)
C51 0.085(3) 0.113(3) 0.067(2) -0.004(2) -0.030(2) -0.038(2)
Li4 0.0454(14) 0.0569(16) 0.0475(14) -0.0136(12) 0.0010(11) -0.0029(12)
Li1 0.0335(12) 0.081(2) 0.0464(14) 0.0018(14) -0.0012(10) -0.0046(13)
Li3 0.0411(14) 0.091(2) 0.0572(17) 0.0017(16) 0.0108(12) -0.0070(15)
C54 0.092(3) 0.093(3) 0.068(2) -0.004(2) -0.0005(19) 0.013(2)
O4A 0.074(3) 0.061(3) 0.050(2) 0.003(2) -0.0137(19) -0.009(2)
C54A 0.139(9) 0.169(10) 0.073(5) 0.030(6) 0.026(5) 0.023(8)
C52A 0.116(8) 0.107(7) 0.140(9) 0.000(7) -0.073(7) 0.000(6)
C53A 0.109(7) 0.141(8) 0.093(6) -0.007(6) -0.019(5) -0.008(6)
C51A 0.190(9) 0.191(9) 0.077(5) 0.003(7) -0.005(6) -0.026(8)
C26A 0.088(7) 0.055(6) 0.058(6) -0.017(5) 0.039(5) -0.015(5)
C24A 0.082(8) 0.104(9) 0.085(8) -0.003(7) 0.016(7) 0.014(7)
C27A 0.131(18) 0.101(14) 0.065(11) -0.014(10) 0.025(11) -0.017(13)
C25A 0.101(14) 0.072(12) 0.058(11) -0.016(9) 0.015(9) -0.017(10)
O2A 0.043(4) 0.042(7) 0.037(5) 0.023(4) 0.003(3) 0.000(5)
C48A 0.142(8) 0.076(5) 0.068(4) 0.005(4) 0.019(4) -0.031(5)
C47A 0.069(4) 0.083(6) 0.077(4) 0.008(4) 0.008(3) -0.032(4)
O3A 0.034(3) 0.072(4) 0.0613(18) -0.011(3) 0.018(2) -0.009(3)
C49A 0.036(2) 0.096(9) 0.101(4) -0.005(5) 0.008(2) -0.004(4)
C50A 0.072(4) 0.078(7) 0.084(4) -0.008(4) 0.025(3) 0.003(4)

loop_
_atom_type_symbol
_atom_type_description
_atom_type_scat_dispersion_real
_atom_type_scat_dispersion_imag
_atom_type_scat_source
C C 0.0181 0.0091 'International Tables Vol C Tables 4.2.6.8 and 6.1.1.4'
H H 0 0 'International Tables Vol C Tables 4.2.6.8 and 6.1.1.4'
Li Li 0.0008 0.0003 'International Tables Vol C Tables 4.2.6.8 and 6.1.1.4'
Ni Ni -3.0029 0.5091 'International Tables Vol C Tables 4.2.6.8 and 6.1.1.4'
O O 0.0492 0.0322 'International Tables Vol C Tables 4.2.6.8 and 6.1.1.4'

loop_
_exptl_crystal_face_index_h
_exptl_crystal_face_index_k
_exptl_crystal_face_index_l
_exptl_crystal_face_perp_dist
0 1 0 0.0594
0 -1 0 0.0388
0 1 1 0.0856
0 -1 -1 0.0801
0 0 1 0.09
0 0 -1 0.0793
0 -1 1 0.0881
0 1 -1 0.0722
1 1 1 0.1248
-1 0 -1 0.1257
1 -1 1 0.1214
-1 -1 0 0.1015
1 1 0 0.1057
1 0 0 0.1148
-1 0 0 0.1093
1 -1 0 0.1051
1 1 -1 0.1101
1 0 -1 0.1107
-1 0 1 0.1074
-8 8 7 0.0942
8 -8 -7 0.1016
-3 17 8 0.0743
1 19 -6 0.0665
-1 -21 0 0.0289
5 18 -1 0.0769
-1 17 -8 0.0695
-8 13 4 0.0795
-3 20 -2 0.0653

loop_
_geom_angle_atom_site_label_1
_geom_angle_atom_site_label_2
_geom_angle_atom_site_label_3
_geom_angle
_geom_angle_site_symmetry_1
_geom_angle_site_symmetry_3
_geom_angle_publ_flag
C1 Ni1 Ni1 46.65(4) . 2_756 ?
C1 Ni1 Ni1 46.00(4) 2_756 2_756 ?
C1 Ni1 C1 41.73(7) . 2_756 ?
C1 Ni1 C8 108.38(5) . . ?
C1 Ni1 C14 108.57(6) 2_756 . ?
C1 Ni1 C14 150.21(6) . . ?
C1 Ni1 Li2 89.97(7) 2_756 . ?
C1 Ni1 Li2 92.34(7) . 2_756 ?
C1 Ni1 Li2 55.00(7) 2_756 2_756 ?
C1 Ni1 Li2 53.83(7) . . ?
C1 Ni1 Li1 149.50(8) 2_756 . ?
C1 Ni1 Li1 144.91(9) . . ?
C8 Ni1 Ni1 111.09(4) . 2_756 ?
C8 Ni1 C1 149.00(6) . 2_756 ?
C8 Ni1 C14 101.32(6) . . ?
C8 Ni1 Li2 59.43(7) . . ?
C8 Ni1 Li2 139.91(7) . 2_756 ?
C8 Ni1 Li1 57.47(8) . . ?
C14 Ni1 Ni1 119.50(4) . 2_756 ?
C14 Ni1 Li2 149.43(7) . . ?
C14 Ni1 Li2 62.33(7) . 2_756 ?
C14 Ni1 Li1 57.02(8) . . ?
Li2 Ni1 Ni1 57.55(5) . 2_756 ?
Li2 Ni1 Ni1 59.86(6) 2_756 2_756 ?
Li2 Ni1 Li2 115.45(6) 2_756 . ?
Li1 Ni1 Ni1 163.20(8) . 2_756 ?
Li1 Ni1 Li2 115.80(9) . . ?
Li1 Ni1 Li2 119.35(9) . 2_756 ?
C28 Ni2 Ni2 45.92(4) 2_656 2_656 ?
C28 Ni2 Ni2 47.25(4) . 2_656 ?
C28 Ni2 C28 41.52(8) . 2_656 ?
C28 Ni2 C41 148.77(6) . . ?
C28 Ni2 C41 107.28(6) 2_656 . ?
C28 Ni2 C35 110.98(6) . . ?
C28 Ni2 Li4 52.47(7) . . ?
C28 Ni2 Li4 52.64(7) 2_656 2_656 ?
C28 Ni2 Li4 89.26(7) 2_656 . ?
C28 Ni2 Li4 90.74(7) . 2_656 ?
C28 Ni2 Li3 143.79(10) . . ?
C28 Ni2 Li3 145.56(10) 2_656 . ?
C41 Ni2 Ni2 116.86(4) . 2_656 ?
C41 Ni2 Li4 61.13(7) . 2_656 ?
C41 Ni2 Li4 151.42(8) . . ?
C41 Ni2 Li3 57.97(9) . . ?
C35 Ni2 Ni2 115.70(5) . 2_656 ?
C35 Ni2 C28 152.01(6) . 2_656 ?
C35 Ni2 C41 100.19(6) . . ?
C35 Ni2 Li4 63.44(7) . . ?
C35 Ni2 Li4 145.00(8) . 2_656 ?
C35 Ni2 Li3 56.90(9) . . ?
Li4 Ni2 Ni2 59.78(6) 2_656 2_656 ?
Li4 Ni2 Ni2 59.10(6) . 2_656 ?
Li4 Ni2 Li4 118.21(7) 2_656 . ?
Li3 Ni2 Ni2 166.55(9) . 2_656 ?
Li3 Ni2 Li4 118.50(10) . . ?
Li3 Ni2 Li4 118.59(10) . 2_656 ?
C24 O2 C26 115.3(3) . . ?
C24 O2 Li2 121.5(3) . . ?
C26 O2 Li2 122.1(3) . . ?
C22 O1 Li1 118.53(18) . . ?
C20 O1 C22 114.1(2) . . ?
C20 O1 Li1 121.33(19) . . ?
C47 O3 Li3 127.9(11) . . ?
C49 O3 C47 110.7(15) . . ?
C49 O3 Li3 114.6(14) . . ?
Ni1 C1 Ni1 87.35(5) . 2_756 ?
Ni1 C1 Li2 79.53(8) . . ?
Ni1 C1 Li2 76.80(8) 2_756 . ?
C1 C1 Ni1 69.94(8) 2_756 . ?
C1 C1 Ni1 68.32(8) 2_756 2_756 ?
C1 C1 C2 127.64(7) 2_756 . ?
C1 C1 Li2 133.92(8) 2_756 . ?
C2 C1 Ni1 134.21(10) . 2_756 ?
C2 C1 Ni1 137.22(10) . . ?
C2 C1 Li2 98.23(11) . . ?
C1 C2 Li2 50.23(8) . . ?
C7 C2 C1 122.31(13) . . ?
C7 C2 C3 116.30(13) . . ?
C7 C2 Li2 100.28(10) . . ?
C3 C2 C1 121.40(13) . . ?
C3 C2 Li2 119.91(11) . . ?
Ni1 C8 Li2 74.57(7) . . ?
Ni1 C8 Li1 72.98(9) . . ?
C13 C8 Ni1 129.96(11) . . ?
C13 C8 C9 112.99(13) . . ?
C13 C8 Li2 109.10(11) . . ?
C13 C8 Li1 83.17(11) . . ?
C9 C8 Ni1 117.03(10) . . ?
C9 C8 Li2 87.73(11) . . ?
C9 C8 Li1 118.05(14) . . ?
Li1 C8 Li2 145.27(12) . . ?
Ni2 C28 Ni2 86.83(5) . 2_656 ?
Ni2 C28 Li4 79.75(10) 2_656 . ?
Ni2 C28 Li4 81.39(9) . . ?
C28 C28 Ni2 67.58(8) 2_656 2_656 ?
C28 C28 Ni2 70.90(8) 2_656 . ?
C28 C28 C29 127.60(7) 2_656 . ?
C28 C28 Li4 137.61(9) 2_656 . ?
C29 C28 Ni2 134.57(10) . 2_656 ?
C29 C28 Ni2 137.28(11) . . ?
C29 C28 Li4 94.51(12) . . ?
C28 C29 Li4 52.34(9) . . ?
C34 C29 C28 122.70(13) . . ?
C34 C29 Li4 95.01(12) . . ?
C30 C29 C28 121.04(14) . . ?
C30 C29 C34 116.26(14) . . ?
C30 C29 Li4 124.55(14) . . ?
Ni1 C14 Li2 70.80(7) . 2_756 ?
Ni1 C14 Li1 72.79(9) . . ?
C19 C14 Ni1 123.62(11) . . ?
C19 C14 Li2 107.82(11) . 2_756 ?
C19 C14 Li1 91.65(13) . . ?
C15 C14 Ni1 122.99(11) . . ?
C15 C14 C19 112.81(13) . . ?
C15 C14 Li2 100.54(12) . 2_756 ?
C15 C14 Li1 99.62(12) . . ?
Li1 C14 Li2 143.58(12) . 2_756 ?
Ni2 C41 Li4 72.97(8) . 2_656 ?
Ni2 C41 Li3 71.67(10) . . ?
C42 C41 Ni2 123.81(12) . . ?
C42 C41 Li4 107.92(13) . 2_656 ?
C42 C41 Li3 85.47(13) . . ?
C46 C41 Ni2 123.31(12) . . ?
C46 C41 C42 112.71(14) . . ?
C46 C41 Li4 94.76(12) . 2_656 ?
C46 C41 Li3 111.28(16) . . ?
Li3 C41 Li4 143.71(13) . 2_656 ?
C2 C7 H7 119.2 . . ?
C6 C7 C2 121.58(15) . . ?
C6 C7 H7 119.2 . . ?
C8 C13 H13 118.3 . . ?
C8 C13 Li1 61.88(10) . . ?
C12 C13 C8 123.44(15) . . ?
C12 C13 H13 118.3 . . ?
C12 C13 Li1 125.71(14) . . ?
Li1 C13 H13 83.2 . . ?
C53 O4 Li4 121.2(2) . . ?
C51 O4 C53 105.3(3) . . ?
C51 O4 Li4 123.1(3) . . ?
C8 C9 H9 118 . . ?
C8 C9 Li2 60.57(9) . . ?
C10 C9 C8 123.98(14) . . ?
C10 C9 H9 118 . . ?
C10 C9 Li2 122.01(12) . . ?
Li2 C9 H9 87.6 . . ?
C14 C19 H19 118.2 . . ?
C14 C19 Li1 55.71(10) . . ?
C18 C19 C14 123.65(17) . . ?
C18 C19 H19 118.2 . . ?
C18 C19 Li1 115.14(13) . . ?
Li1 C19 H19 98.4 . . ?
Ni2 C35 Li4 71.60(8) . . ?
Ni2 C35 Li3 72.51(10) . . ?
C36 C35 Ni2 127.69(12) . . ?
C36 C35 C40 112.49(14) . . ?
C36 C35 Li4 106.82(13) . . ?
C36 C35 Li3 83.58(13) . . ?
C40 C35 Ni2 118.94(12) . . ?
C40 C35 Li4 102.34(12) . . ?
C40 C35 Li3 108.15(15) . . ?
Li3 C35 Li4 140.93(14) . . ?
C2 C3 H3 119.1 . . ?
C4 C3 C2 121.77(16) . . ?
C4 C3 H3 119.1 . . ?
C14 C15 H15 118 . . ?
C14 C15 Li1 50.27(9) . . ?
C16 C15 C14 123.97(16) . . ?
C16 C15 H15 118 . . ?
C16 C15 Li1 113.02(14) . . ?
Li1 C15 H15 105.3 . . ?
C7 C6 H6 119.6 . . ?
C5 C6 C7 120.89(16) . . ?
C5 C6 H6 119.6 . . ?
C41 C42 H42 118.1 . . ?
C41 C42 Li3 60.18(11) . . ?
C43 C42 C41 123.79(17) . . ?
C43 C42 H42 118.1 . . ?
C43 C42 Li3 120.56(15) . . ?
Li3 C42 H42 89.3 . . ?
C35 C36 H36 118 . . ?
C35 C36 Li3 61.11(11) . . ?
C37 C36 C35 123.93(17) . . ?
C37 C36 H36 118 . . ?
C37 C36 Li3 116.62(15) . . ?
Li3 C36 H36 92.1 . . ?
C41 C46 H46 118.1 . . ?
C45 C46 C41 123.79(17) . . ?
C45 C46 H46 118.1 . . ?
C29 C34 H34 119 . . ?
C33 C34 C29 121.92(16) . . ?
C33 C34 H34 119 . . ?
C13 C12 H12 119.8 . . ?
C11 C12 C13 120.39(15) . . ?
C11 C12 H12 119.8 . . ?
C9 C10 H10 119.9 . . ?
C11 C10 C9 120.16(16) . . ?
C11 C10 H10 119.9 . . ?
C6 C5 H5 120.6 . . ?
C6 C5 C4 118.79(15) . . ?
C4 C5 H5 120.6 . . ?
C12 C11 C10 119.01(15) . . ?
C12 C11 H11 120.5 . . ?
C10 C11 H11 120.5 . . ?
C15 C16 H16 119.8 . . ?
C17 C16 C15 120.32(17) . . ?
C17 C16 H16 119.8 . . ?
C3 C4 H4 119.7 . . ?
C5 C4 C3 120.66(17) . . ?
C5 C4 H4 119.7 . . ?
C16 C17 H17 120.6 . . ?
C16 C17 C18 118.71(16) . . ?
C18 C17 H17 120.6 . . ?
C29 C30 H30 119.2 . . ?
C31 C30 C29 121.62(17) . . ?
C31 C30 H30 119.2 . . ?
C35 C40 H40 118 . . ?
C39 C40 C35 123.91(18) . . ?
C39 C40 H40 118 . . ?
C36 C37 H37 119.7 . . ?
C38 C37 C36 120.53(18) . . ?
C38 C37 H37 119.7 . . ?
C19 C18 H18 119.8 . . ?
C17 C18 C19 120.47(18) . . ?
C17 C18 H18 119.8 . . ?
C33 C32 H32 120.6 . . ?
C33 C32 C31 118.86(16) . . ?
C31 C32 H32 120.6 . . ?
C37 C38 H38 120.6 . . ?
C37 C38 C39 118.72(17) . . ?
C39 C38 H38 120.6 . . ?
C34 C33 H33 119.6 . . ?
C32 C33 C34 120.70(17) . . ?
C32 C33 H33 119.6 . . ?
C42 C43 H43 119.9 . . ?
C44 C43 C42 120.28(18) . . ?
C44 C43 H43 119.9 . . ?
C40 C39 H39 119.8 . . ?
C38 C39 C40 120.35(19) . . ?
C38 C39 H39 119.8 . . ?
C46 C45 H45 119.7 . . ?
C44 C45 C46 120.63(19) . . ?
C44 C45 H45 119.7 . . ?
C43 C44 C45 118.74(17) . . ?
C43 C44 H44 120.6 . . ?
C45 C44 H44 120.6 . . ?
C30 C31 H31 119.7 . . ?
C32 C31 C30 120.61(18) . . ?
C32 C31 H31 119.7 . . ?
O2 C24 H24A 109 . . ?
O2 C24 H24B 109 . . ?
O2 C24 C25 112.9(3) . . ?
H24A C24 H24B 107.8 . . ?
C25 C24 H24A 109 . . ?
C25 C24 H24B 109 . . ?
O2 C26 H26A 108.9 . . ?
O2 C26 H26B 108.9 . . ?
O2 C26 C27 113.3(3) . . ?
H26A C26 H26B 107.7 . . ?
C27 C26 H26A 108.9 . . ?
C27 C26 H26B 108.9 . . ?
C24 C25 H25A 109.5 . . ?
C24 C25 H25B 109.5 . . ?
C24 C25 H25C 109.5 . . ?
H25A C25 H25B 109.5 . . ?
H25A C25 H25C 109.5 . . ?
H25B C25 H25C 109.5 . . ?
O1 C22 H22A 109.7 . . ?
O1 C22 H22B 109.7 . . ?
O1 C22 C23 109.7(2) . . ?
H22A C22 H22B 108.2 . . ?
C23 C22 H22A 109.7 . . ?
C23 C22 H22B 109.7 . . ?
C22 C23 H23A 109.5 . . ?
C22 C23 H23B 109.5 . . ?
C22 C23 H23C 109.5 . . ?
H23A C23 H23B 109.5 . . ?
H23A C23 H23C 109.5 . . ?
H23B C23 H23C 109.5 . . ?
C26 C27 H27A 109.5 . . ?
C26 C27 H27B 109.5 . . ?
C26 C27 H27C 109.5 . . ?
H27A C27 H27B 109.5 . . ?
H27A C27 H27C 109.5 . . ?
H27B C27 H27C 109.5 . . ?
H50A C50 H50B 109.5 . . ?
H50A C50 H50C 109.5 . . ?
H50B C50 H50C 109.5 . . ?
C49 C50 H50A 109.5 . . ?
C49 C50 H50B 109.5 . . ?
C49 C50 H50C 109.5 . . ?
C49 C50 Li3 75.4(12) . . ?
Li3 C50 H50A 54.2 . . ?
Li3 C50 H50B 162.9 . . ?
Li3 C50 H50C 83.1 . . ?
O3 C47 H47A 110.2 . . ?
O3 C47 H47B 110.2 . . ?
H47A C47 H47B 108.5 . . ?
C48 C47 O3 107.4(16) . . ?
C48 C47 H47A 110.2 . . ?
C48 C47 H47B 110.2 . . ?
O1 C20 H20A 109.6 . . ?
O1 C20 H20B 109.6 . . ?
O1 C20 C21 110.1(2) . . ?
H20A C20 H20B 108.2 . . ?
C21 C20 H20A 109.6 . . ?
C21 C20 H20B 109.6 . . ?
O3 C49 C50 106.8(18) . . ?
O3 C49 H49B 110.4 . . ?
O3 C49 H49A 110.4 . . ?
C50 C49 H49B 110.4 . . ?
C50 C49 H49A 110.4 . . ?
H49B C49 H49A 108.6 . . ?
C20 C21 H21A 109.5 . . ?
C20 C21 H21B 109.5 . . ?
C20 C21 H21C 109.5 . . ?
H21A C21 H21B 109.5 . . ?
H21A C21 H21C 109.5 . . ?
H21B C21 H21C 109.5 . . ?
O4 C53 H53A 107.7 . . ?
O4 C53 H53B 107.7 . . ?
H53A C53 H53B 107.1 . . ?
C54 C53 O4 118.4(3) . . ?
C54 C53 H53A 107.7 . . ?
C54 C53 H53B 107.7 . . ?
C47 C48 H48A 109.5 . . ?
C47 C48 H48B 109.5 . . ?
C47 C48 H48C 109.5 . . ?
H48A C48 H48B 109.5 . . ?
H48A C48 H48C 109.5 . . ?
H48B C48 H48C 109.5 . . ?
H52A C52 H52B 109.5 . . ?
H52A C52 H52C 109.5 . . ?
H52B C52 H52C 109.5 . . ?
C51 C52 H52A 109.5 . . ?
C51 C52 H52B 109.5 . . ?
C51 C52 H52C 109.5 . . ?
Ni1 Li2 Ni1 62.60(6) 2_756 . ?
Ni1 Li2 C2 72.02(7) . . ?
Ni1 Li2 C2 72.60(7) 2_756 . ?
Ni1 Li2 C9 102.75(9) 2_756 . ?
Ni1 Li2 C9 65.89(7) . . ?
O2 Li2 Ni1 150.94(18) . 2_756 ?
O2 Li2 Ni1 145.49(18) . . ?
O2 Li2 C1 136.37(17) . . ?
O2 Li2 C2 104.95(14) . . ?
O2 Li2 C8 105.02(17) . . ?
O2 Li2 C14 107.03(17) . 2_756 ?
O2 Li2 C9 99.22(14) . . ?
C1 Li2 Ni1 48.21(6) . 2_756 ?
C1 Li2 Ni1 46.63(6) . . ?
C1 Li2 C2 31.53(6) . . ?
C1 Li2 C8 89.20(10) . . ?
C1 Li2 C14 89.03(10) . 2_756 ?
C1 Li2 C9 112.48(11) . . ?
C8 Li2 Ni1 103.68(10) . 2_756 ?
C8 Li2 Ni1 46.00(6) . . ?
C8 Li2 C2 103.10(10) . . ?
C8 Li2 C14 134.81(12) . 2_756 ?
C8 Li2 C9 31.71(6) . . ?
C14 Li2 Ni1 46.87(6) 2_756 2_756 ?
C14 Li2 Ni1 107.40(10) 2_756 . ?
C14 Li2 C2 98.47(9) 2_756 . ?
C14 Li2 C9 111.33(11) 2_756 . ?
C9 Li2 C2 133.78(10) . . ?
O2A Li2 Ni1 146.3(7) . . ?
O2A Li2 C1 125.8(5) . . ?
O2A Li2 C2 94.3(5) . . ?
O2A Li2 C8 112.4(6) . . ?
O2A Li2 C9 110.2(5) . . ?
O4 C51 C52 104.4(3) . . ?
O4 C51 H51A 110.9 . . ?
O4 C51 H51B 110.9 . . ?
C52 C51 H51A 110.9 . . ?
C52 C51 H51B 110.9 . . ?
H51A C51 H51B 108.9 . . ?
Ni2 Li4 Ni2 61.13(6) 2_656 . ?
Ni2 Li4 C29 73.67(8) 2_656 . ?
Ni2 Li4 C29 73.08(7) . . ?
C28 Li4 Ni2 46.13(6) . . ?
C28 Li4 Ni2 47.61(7) . 2_656 ?
C28 Li4 C29 33.15(6) . . ?
C28 Li4 C41 88.89(11) . 2_656 ?
C28 Li4 C35 87.85(11) . . ?
C41 Li4 Ni2 45.91(6) 2_656 2_656 ?
C41 Li4 Ni2 103.97(11) 2_656 . ?
C41 Li4 C29 100.93(11) 2_656 . ?
C41 Li4 C35 129.53(14) 2_656 . ?
O4 Li4 Ni2 151.85(16) . . ?
O4 Li4 Ni2 137.68(15) . 2_656 ?
O4 Li4 C28 124.28(18) . . ?
O4 Li4 C29 91.41(15) . . ?
O4 Li4 C41 101.93(14) . 2_656 ?
O4 Li4 C35 120.94(15) . . ?
C35 Li4 Ni2 44.97(6) . . ?
C35 Li4 Ni2 101.14(11) . 2_656 ?
C35 Li4 C29 103.14(11) . . ?
O4A Li4 Ni2 149.0(2) . . ?
O4A Li4 C28 143.0(3) . . ?
O4A Li4 C29 109.8(2) . . ?
O4A Li4 C35 106.9(2) . . ?
Ni1 Li1 C19 72.39(8) . . ?
Ni1 Li1 C15 69.44(8) . . ?
O1 Li1 Ni1 151.31(19) . . ?
O1 Li1 C8 144.47(16) . . ?
O1 Li1 C14 126.06(15) . . ?
O1 Li1 C13 109.66(13) . . ?
O1 Li1 C19 120.47(15) . . ?
O1 Li1 C15 97.64(12) . . ?
C8 Li1 Ni1 49.55(7) . . ?
C8 Li1 C13 34.95(6) . . ?
C8 Li1 C19 90.25(11) . . ?
C8 Li1 C15 116.45(12) . . ?
C14 Li1 Ni1 50.19(7) . . ?
C14 Li1 C8 89.36(11) . . ?
C14 Li1 C13 123.61(13) . . ?
C14 Li1 C19 32.63(7) . . ?
C14 Li1 C15 30.12(6) . . ?
C13 Li1 Ni1 77.24(9) . . ?
C13 Li1 C19 122.37(13) . . ?
C13 Li1 C15 146.30(13) . . ?
C19 Li1 C15 51.63(7) . . ?
Ni2 Li3 C42 74.94(10) . . ?
Ni2 Li3 C50 154.8(6) . . ?
Ni2 Li3 C49 163.0(6) . . ?
O3 Li3 Ni2 143.6(7) . . ?
O3 Li3 C41 128.5(6) . . ?
O3 Li3 C35 140.7(6) . . ?
O3 Li3 C42 94.3(6) . . ?
O3 Li3 C36 105.5(6) . . ?
O3 Li3 C50 59.3(6) . . ?
O3 Li3 C49 28.2(5) . . ?
C41 Li3 Ni2 50.36(7) . . ?
C41 Li3 C42 34.34(7) . . ?
C41 Li3 C36 123.68(14) . . ?
C41 Li3 C50 110.3(6) . . ?
C41 Li3 C49 118.5(5) . . ?
C35 Li3 Ni2 50.59(8) . . ?
C35 Li3 C41 89.19(12) . . ?
C35 Li3 C42 121.95(14) . . ?
C35 Li3 C36 35.31(8) . . ?
C35 Li3 C50 123.3(7) . . ?
C35 Li3 C49 146.3(6) . . ?
C42 Li3 C50 96.6(6) . . ?
C42 Li3 C49 89.7(5) . . ?
C36 Li3 Ni2 77.63(10) . . ?
C36 Li3 C42 152.26(16) . . ?
C36 Li3 C50 110.2(6) . . ?
C36 Li3 C49 116.8(5) . . ?
C50 Li3 C49 32.3(5) . . ?
O3A Li3 Ni2 155.6(5) . . ?
O3A Li3 C41 128.8(4) . . ?
O3A Li3 C35 141.8(4) . . ?
O3A Li3 C42 96.1(3) . . ?
O3A Li3 C36 107.4(4) . . ?
C53 C54 H54A 109.5 . . ?
C53 C54 H54B 109.5 . . ?
C53 C54 H54C 109.5 . . ?
H54A C54 H54B 109.5 . . ?
H54A C54 H54C 109.5 . . ?
H54B C54 H54C 109.5 . . ?
C53A O4A Li4 109.5(5) . . ?
C51A O4A Li4 136.3(7) . . ?
C51A O4A C53A 107.3(8) . . ?
H54D C54A H54E 109.5 . . ?
H54D C54A H54F 109.5 . . ?
H54E C54A H54F 109.5 . . ?
C53A C54A H54D 109.5 . . ?
C53A C54A H54E 109.5 . . ?
C53A C54A H54F 109.5 . . ?
H52D C52A H52E 109.5 . . ?
H52D C52A H52F 109.5 . . ?
H52E C52A H52F 109.5 . . ?
C51A C52A H52D 109.5 . . ?
C51A C52A H52E 109.5 . . ?
C51A C52A H52F 109.5 . . ?
O4A C53A H53C 106.7 . . ?
O4A C53A H53D 106.7 . . ?
C54A C53A O4A 122.6(11) . . ?
C54A C53A H53C 106.7 . . ?
C54A C53A H53D 106.7 . . ?
H53C C53A H53D 106.6 . . ?
O4A C51A H51C 102.5 . . ?
O4A C51A H51D 102.5 . . ?
C52A C51A O4A 138.4(17) . . ?
C52A C51A H51C 102.5 . . ?
C52A C51A H51D 102.5 . . ?
H51C C51A H51D 104.9 . . ?
H26C C26A H26D 108.3 . . ?
C27A C26A H26C 109.9 . . ?
C27A C26A H26D 109.9 . . ?
O2A C26A H26C 109.9 . . ?
O2A C26A H26D 109.9 . . ?
O2A C26A C27A 109.1(18) . . ?
H24C C24A H24D 106.7 . . ?
C25A C24A H24C 107 . . ?
C25A C24A H24D 107 . . ?
C25A C24A O2A 121(2) . . ?
O2A C24A H24C 107 . . ?
O2A C24A H24D 107 . . ?
C26A C27A H27D 109.5 . . ?
C26A C27A H27E 109.5 . . ?
C26A C27A H27F 109.5 . . ?
H27D C27A H27E 109.5 . . ?
H27D C27A H27F 109.5 . . ?
H27E C27A H27F 109.5 . . ?
C24A C25A H25D 109.5 . . ?
C24A C25A H25E 109.5 . . ?
C24A C25A H25F 109.5 . . ?
H25D C25A H25E 109.5 . . ?
H25D C25A H25F 109.5 . . ?
H25E C25A H25F 109.5 . . ?
C26A O2A Li2 131.3(11) . . ?
C26A O2A C24A 110.9(17) . . ?
C24A O2A Li2 116.4(14) . . ?
H48D C48A H48E 109.5 . . ?
H48D C48A H48F 109.5 . . ?
H48E C48A H48F 109.5 . . ?
C47A C48A H48D 109.5 . . ?
C47A C48A H48E 109.5 . . ?
C47A C48A H48F 109.5 . . ?
C48A C47A H47C 109.6 . . ?
C48A C47A H47D 109.6 . . ?
H47C C47A H47D 108.1 . . ?
O3A C47A C48A 110.3(8) . . ?
O3A C47A H47C 109.6 . . ?
O3A C47A H47D 109.6 . . ?
C47A O3A Li3 115.6(7) . . ?
C49A O3A Li3 116.9(8) . . ?
C49A O3A C47A 116.9(9) . . ?
O3A C49A H49C 108.9 . . ?
O3A C49A H49D 108.9 . . ?
O3A C49A C50A 113.3(12) . . ?
H49C C49A H49D 107.7 . . ?
C50A C49A H49C 108.9 . . ?
C50A C49A H49D 108.9 . . ?
C49A C50A H50D 109.5 . . ?
C49A C50A H50E 109.5 . . ?
C49A C50A H50F 109.5 . . ?
H50D C50A H50E 109.5 . . ?
H50D C50A H50F 109.5 . . ?
H50E C50A H50F 109.5 . . ?

loop_
_geom_bond_atom_site_label_1
_geom_bond_atom_site_label_2
_geom_bond_distance
_geom_bond_site_symmetry_2
_geom_bond_publ_flag
Ni1 Ni1 2.7033(4) 2_756 ?
Ni1 C1 1.9677(13) 2_756 ?
Ni1 C1 1.9466(13) . ?
Ni1 C8 1.9649(14) . ?
Ni1 C14 1.9856(14) . ?
Ni1 Li2 2.633(2) . ?
Ni1 Li2 2.569(2) 2_756 ?
Ni1 Li1 2.469(3) . ?
Ni2 Ni2 2.6900(5) 2_656 ?
Ni2 C28 1.9354(14) . ?
Ni2 C28 1.9785(14) 2_656 ?
Ni2 C41 1.9798(15) . ?
Ni2 C35 1.9768(15) . ?
Ni2 Li4 2.636(3) 2_656 ?
Ni2 Li4 2.654(3) . ?
Ni2 Li3 2.440(3) . ?
O2 C24 1.415(5) . ?
O2 C26 1.439(5) . ?
O2 Li2 1.996(5) . ?
O1 C22 1.439(3) . ?
O1 C20 1.418(3) . ?
O1 Li1 1.897(3) . ?
O3 C47 1.44(2) . ?
O3 C49 1.44(2) . ?
O3 Li3 1.832(16) . ?
C1 C1 1.394(3) 2_756 ?
C1 C2 1.4710(18) . ?
C1 Li2 2.162(3) . ?
C2 C7 1.399(2) . ?
C2 C3 1.402(2) . ?
C2 Li2 2.784(3) . ?
C8 C13 1.4141(19) . ?
C8 C9 1.419(2) . ?
C8 Li2 2.352(3) . ?
C8 Li1 2.177(3) . ?
C28 C28 1.388(3) 2_656 ?
C28 C29 1.4708(19) . ?
C28 Li4 2.129(3) . ?
C29 C34 1.393(2) . ?
C29 C30 1.390(2) . ?
C29 Li4 2.681(3) . ?
C14 C19 1.415(2) . ?
C14 C15 1.415(2) . ?
C14 Li2 2.410(3) 2_756 ?
C14 Li1 2.168(3) . ?
C41 C42 1.417(2) . ?
C41 C46 1.413(2) . ?
C41 Li4 2.414(3) 2_656 ?
C41 Li3 2.179(3) . ?
C7 H7 0.95 . ?
C7 C6 1.389(2) . ?
C13 H13 0.95 . ?
C13 C12 1.400(2) . ?
C13 Li1 2.451(3) . ?
O4 C53 1.505(5) . ?
O4 C51 1.334(5) . ?
O4 Li4 2.119(4) . ?
C9 H9 0.95 . ?
C9 C10 1.386(2) . ?
C9 Li2 2.698(3) . ?
C19 H19 0.95 . ?
C19 C18 1.396(2) . ?
C19 Li1 2.623(3) . ?
C35 C36 1.415(2) . ?
C35 C40 1.418(2) . ?
C35 Li4 2.502(3) . ?
C35 Li3 2.144(3) . ?
C3 H3 0.95 . ?
C3 C4 1.386(2) . ?
C15 H15 0.95 . ?
C15 C16 1.392(2) . ?
C15 Li1 2.780(3) . ?
C6 H6 0.95 . ?
C6 C5 1.375(3) . ?
C42 H42 0.95 . ?
C42 C43 1.395(2) . ?
C42 Li3 2.504(4) . ?
C36 H36 0.95 . ?
C36 C37 1.399(2) . ?
C36 Li3 2.433(4) . ?
C46 H46 0.95 . ?
C46 C45 1.388(2) . ?
C34 H34 0.95 . ?
C34 C33 1.386(2) . ?
C12 H12 0.95 . ?
C12 C11 1.372(3) . ?
C10 H10 0.95 . ?
C10 C11 1.382(3) . ?
C5 H5 0.95 . ?
C5 C4 1.379(3) . ?
C11 H11 0.95 . ?
C16 H16 0.95 . ?
C16 C17 1.377(3) . ?
C4 H4 0.95 . ?
C17 H17 0.95 . ?
C17 C18 1.377(3) . ?
C30 H30 0.95 . ?
C30 C31 1.388(3) . ?
C40 H40 0.95 . ?
C40 C39 1.391(3) . ?
C37 H37 0.95 . ?
C37 C38 1.363(3) . ?
C18 H18 0.95 . ?
C32 H32 0.95 . ?
C32 C33 1.362(3) . ?
C32 C31 1.377(3) . ?
C38 H38 0.95 . ?
C38 C39 1.385(3) . ?
C33 H33 0.95 . ?
C43 H43 0.95 . ?
C43 C44 1.372(3) . ?
C39 H39 0.95 . ?
C45 H45 0.95 . ?
C45 C44 1.375(3) . ?
C44 H44 0.95 . ?
C31 H31 0.95 . ?
C24 H24A 0.99 . ?
C24 H24B 0.99 . ?
C24 C25 1.512(3) . ?
C26 H26A 0.99 . ?
C26 H26B 0.99 . ?
C26 C27 1.523(5) . ?
C25 H25A 0.98 . ?
C25 H25B 0.98 . ?
C25 H25C 0.98 . ?
C22 H22A 0.99 . ?
C22 H22B 0.99 . ?
C22 C23 1.475(4) . ?
C23 H23A 0.98 . ?
C23 H23B 0.98 . ?
C23 H23C 0.98 . ?
C27 H27A 0.98 . ?
C27 H27B 0.98 . ?
C27 H27C 0.98 . ?
C50 H50A 0.98 . ?
C50 H50B 0.98 . ?
C50 H50C 0.98 . ?
C50 C49 1.52(2) . ?
C50 Li3 2.71(2) . ?
C47 H47A 0.99 . ?
C47 H47B 0.99 . ?
C47 C48 1.36(3) . ?
C20 H20A 0.99 . ?
C20 H20B 0.99 . ?
C20 C21 1.493(4) . ?
C49 H49B 0.99 . ?
C49 H49A 0.99 . ?
C21 H21A 0.98 . ?
C21 H21B 0.98 . ?
C21 H21C 0.98 . ?
C53 H53A 0.99 . ?
C53 H53B 0.99 . ?
C53 C54 1.447(6) . ?
C48 H48A 0.98 . ?
C48 H48B 0.98 . ?
C48 H48C 0.98 . ?
C52 H52A 0.98 . ?
C52 H52B 0.98 . ?
C52 H52C 0.98 . ?
C52 C51 1.636(8) . ?
Li2 O2A 1.87(2) . ?
C51 H51A 0.99 . ?
C51 H51B 0.99 . ?
Li4 O4A 1.901(5) . ?
Li3 O3A 1.934(10) . ?
C54 H54A 0.98 . ?
C54 H54B 0.98 . ?
C54 H54C 0.98 . ?
O4A C53A 1.655(14) . ?
O4A C51A 1.400(14) . ?
C54A H54D 0.98 . ?
C54A H54E 0.98 . ?
C54A H54F 0.98 . ?
C54A C53A 1.395(15) . ?
C52A H52D 0.98 . ?
C52A H52E 0.98 . ?
C52A H52F 0.98 . ?
C52A C51A 1.107(17) . ?
C53A H53C 0.99 . ?
C53A H53D 0.99 . ?
C51A H51C 0.99 . ?
C51A H51D 0.99 . ?
C26A H26C 0.99 . ?
C26A H26D 0.99 . ?
C26A C27A 1.51(3) . ?
C26A O2A 1.36(2) . ?
C24A H24C 0.99 . ?
C24A H24D 0.99 . ?
C24A C25A 1.38(2) . ?
C24A O2A 1.451(19) . ?
C27A H27D 0.98 . ?
C27A H27E 0.98 . ?
C27A H27F 0.98 . ?
C25A H25D 0.98 . ?
C25A H25E 0.98 . ?
C25A H25F 0.98 . ?
C48A H48D 0.98 . ?
C48A H48E 0.98 . ?
C48A H48F 0.98 . ?
C48A C47A 1.57(2) . ?
C47A H47C 0.99 . ?
C47A H47D 0.99 . ?
C47A O3A 1.426(12) . ?
O3A C49A 1.388(12) . ?
C49A H49C 0.99 . ?
C49A H49D 0.99 . ?
C49A C50A 1.454(15) . ?
C50A H50D 0.98 . ?
C50A H50E 0.98 . ?
C50A H50F 0.98 . ?

loop_
_geom_torsion_atom_site_label_1
_geom_torsion_atom_site_label_2
_geom_torsion_atom_site_label_3
_geom_torsion_atom_site_label_4
_geom_torsion
_geom_torsion_site_symmetry_1
_geom_torsion_site_symmetry_2
_geom_torsion_site_symmetry_3
_geom_torsion_site_symmetry_4
_geom_torsion_publ_flag
Ni1 C1 C2 C7 8.0(2) . . . . ?
Ni1 C1 C2 C7 -154.98(12) 2_756 . . . ?
Ni1 C1 C2 C3 25.0(2) 2_756 . . . ?
Ni1 C1 C2 C3 -171.93(12) . . . . ?
Ni1 C1 C2 Li2 -79.56(13) 2_756 . . . ?
Ni1 C1 C2 Li2 83.46(14) . . . . ?
Ni1 C8 C13 C12 177.10(12) . . . . ?
Ni1 C8 C13 Li1 60.99(14) . . . . ?
Ni1 C8 C9 C10 -177.89(13) . . . . ?
Ni1 C8 C9 Li2 71.39(9) . . . . ?
Ni1 C14 C19 C18 169.78(13) . . . . ?
Ni1 C14 C19 Li1 70.35(12) . . . . ?
Ni1 C14 C15 C16 -168.70(13) . . . . ?
Ni1 C14 C15 Li1 -75.65(13) . . . . ?
Ni1 Li2 O2A C26A 30(3) 2_756 . . . ?
Ni1 Li2 O2A C26A -99(2) . . . . ?
Ni1 Li2 O2A C24A 95.6(17) . . . . ?
Ni1 Li2 O2A C24A -134.8(13) 2_756 . . . ?
Ni2 C28 C29 C34 -148.66(14) 2_656 . . . ?
Ni2 C28 C29 C34 13.6(2) . . . . ?
Ni2 C28 C29 C30 -165.99(14) . . . . ?
Ni2 C28 C29 C30 31.8(2) 2_656 . . . ?
Ni2 C28 C29 Li4 -80.04(14) 2_656 . . . ?
Ni2 C28 C29 Li4 82.19(15) . . . . ?
Ni2 C41 C42 C43 -173.12(13) . . . . ?
Ni2 C41 C42 Li3 -64.36(14) . . . . ?
Ni2 C41 C46 C45 174.59(15) . . . . ?
Ni2 C35 C36 C37 166.23(14) . . . . ?
Ni2 C35 C36 Li3 62.02(15) . . . . ?
Ni2 C35 C40 C39 -168.13(15) . . . . ?
C1 C1 C2 C7 109.3(2) 2_756 . . . ?
C1 C1 C2 C3 -70.7(2) 2_756 . . . ?
C1 C1 C2 Li2 -175.3(2) 2_756 . . . ?
C1 C2 C7 C6 179.46(14) . . . . ?
C1 C2 C3 C4 -179.46(15) . . . . ?
C1 Li2 O2A C26A -36(2) . . . . ?
C1 Li2 O2A C24A 159.2(13) . . . . ?
C2 C7 C6 C5 -0.1(3) . . . . ?
C2 C3 C4 C5 0.1(3) . . . . ?
C2 Li2 O2A C26A -36(2) . . . . ?
C2 Li2 O2A C24A 159.1(17) . . . . ?
C8 C13 C12 C11 0.7(3) . . . . ?
C8 C9 C10 C11 0.5(3) . . . . ?
C8 Li2 O2A C26A -141.8(18) . . . . ?
C8 Li2 O2A C24A 53.0(19) . . . . ?
C28 C28 C29 C34 116.6(2) 2_656 . . . ?
C28 C28 C29 C30 -63.0(3) 2_656 . . . ?
C28 C28 C29 Li4 -174.8(2) 2_656 . . . ?
C28 C29 C34 C33 179.39(16) . . . . ?
C28 C29 C30 C31 179.95(19) . . . . ?
C29 C34 C33 C32 0.3(3) . . . . ?
C29 C30 C31 C32 1.0(4) . . . . ?
C14 C19 C18 C17 -0.4(3) . . . . ?
C14 C15 C16 C17 -1.9(3) . . . . ?
C14 Li2 O2A C26A 64(2) 2_756 . . . ?
C14 Li2 O2A C24A -101.0(17) 2_756 . . . ?
C41 C42 C43 C44 -1.8(3) . . . . ?
C41 C46 C45 C44 -1.2(3) . . . . ?
C7 C2 C3 C4 0.6(2) . . . . ?
C7 C6 C5 C4 0.8(3) . . . . ?
C13 C8 C9 C10 0.9(2) . . . . ?
C13 C8 C9 Li2 -109.81(13) . . . . ?
C13 C12 C11 C10 0.8(3) . . . . ?
C9 C8 C13 C12 -1.5(2) . . . . ?
C9 C8 C13 Li1 -117.62(15) . . . . ?
C9 C10 C11 C12 -1.3(3) . . . . ?
C9 Li2 O2A C26A -175.8(18) . . . . ?
C9 Li2 O2A C24A 19.0(19) . . . . ?
C19 C14 C15 C16 2.9(2) . . . . ?
C19 C14 C15 Li1 95.91(15) . . . . ?
C35 C36 C37 C38 1.4(3) . . . . ?
C35 C40 C39 C38 0.3(3) . . . . ?
C3 C2 C7 C6 -0.6(2) . . . . ?
C15 C14 C19 C18 -1.7(2) . . . . ?
C15 C14 C19 Li1 -101.15(14) . . . . ?
C15 C16 C17 C18 -0.4(3) . . . . ?
C6 C5 C4 C3 -0.8(3) . . . . ?
C42 C41 C46 C45 -1.0(3) . . . . ?
C42 C43 C44 C45 -0.5(3) . . . . ?
C36 C35 C40 C39 2.0(2) . . . . ?
C36 C37 C38 C39 1.1(3) . . . . ?
C46 C41 C42 C43 2.4(2) . . . . ?
C46 C41 C42 Li3 111.20(17) . . . . ?
C46 C45 C44 C43 1.9(3) . . . . ?
C34 C29 C30 C31 0.4(3) . . . . ?
C16 C17 C18 C19 1.5(3) . . . . ?
C30 C29 C34 C33 -1.0(3) . . . . ?
C40 C35 C36 C37 -2.8(2) . . . . ?
C40 C35 C36 Li3 -107.02(17) . . . . ?
C37 C38 C39 C40 -1.9(3) . . . . ?
C33 C32 C31 C30 -1.7(4) . . . . ?
C31 C32 C33 C34 1.1(3) . . . . ?
C24 O2 C26 C27 70.9(4) . . . . ?
C26 O2 C24 C25 70.0(4) . . . . ?
C22 O1 C20 C21 -179.7(2) . . . . ?
C22 O1 Li1 Ni1 6.5(4) . . . . ?
C22 O1 Li1 C8 110.0(3) . . . . ?
C22 O1 Li1 C14 -64.9(3) . . . . ?
C22 O1 Li1 C13 106.0(2) . . . . ?
C22 O1 Li1 C19 -103.6(2) . . . . ?
C22 O1 Li1 C15 -53.9(2) . . . . ?
C47 O3 C49 C50 175.8(16) . . . . ?
C47 O3 Li3 Ni2 4(2) . . . . ?
C47 O3 Li3 C41 -69.3(17) . . . . ?
C47 O3 Li3 C35 91.8(19) . . . . ?
C47 O3 Li3 C42 -66.7(16) . . . . ?
C47 O3 Li3 C36 93.7(16) . . . . ?
C47 O3 Li3 C50 -161.8(19) . . . . ?
C47 O3 Li3 C49 -148(3) . . . . ?
C20 O1 C22 C23 172.3(2) . . . . ?
C20 O1 Li1 Ni1 157.6(3) . . . . ?
C20 O1 Li1 C8 -98.9(4) . . . . ?
C20 O1 Li1 C14 86.2(3) . . . . ?
C20 O1 Li1 C13 -103.0(2) . . . . ?
C20 O1 Li1 C19 47.5(3) . . . . ?
C20 O1 Li1 C15 97.1(2) . . . . ?
C49 O3 C47 C48 169(2) . . . . ?
C49 O3 Li3 Ni2 151.7(11) . . . . ?
C49 O3 Li3 C41 78.8(15) . . . . ?
C49 O3 Li3 C35 -120.1(16) . . . . ?
C49 O3 Li3 C42 81.4(14) . . . . ?
C49 O3 Li3 C36 -118.2(14) . . . . ?
C49 O3 Li3 C50 -13.7(13) . . . . ?
C53 O4 C51 C52 -177.0(3) . . . . ?
Li2 O2 C24 C25 -121.5(3) . . . . ?
Li2 O2 C26 C27 -97.6(4) . . . . ?
Li2 C1 C2 C7 -75.43(15) . . . . ?
Li2 C1 C2 C3 104.60(15) . . . . ?
Li2 C2 C7 C6 130.34(15) . . . . ?
Li2 C2 C3 C4 -120.35(17) . . . . ?
Li2 C8 C13 C12 -97.32(17) . . . . ?
Li2 C8 C13 Li1 146.56(14) . . . . ?
Li2 C8 C9 C10 110.72(16) . . . . ?
Li2 C14 C19 C18 -111.82(17) 2_756 . . . ?
Li2 C14 C19 Li1 148.75(13) 2_756 . . . ?
Li2 C14 C15 C16 117.44(17) 2_756 . . . ?
Li2 C14 C15 Li1 -149.51(14) 2_756 . . . ?
Li2 C9 C10 C11 74.4(2) . . . . ?
C51 O4 C53 C54 -70.4(5) . . . . ?
Li4 C28 C29 C34 -68.63(17) . . . . ?
Li4 C28 C29 C30 111.82(17) . . . . ?
Li4 C29 C34 C33 131.66(18) . . . . ?
Li4 C29 C30 C31 -116.9(2) . . . . ?
Li4 C41 C42 C43 105.74(18) 2_656 . . . ?
Li4 C41 C42 Li3 -145.51(15) 2_656 . . . ?
Li4 C41 C46 C45 -112.68(19) 2_656 . . . ?
Li4 O4 C53 C54 143.8(3) . . . . ?
Li4 O4 C51 C52 -32.0(5) . . . . ?
Li4 C35 C36 C37 -114.33(18) . . . . ?
Li4 C35 C36 Li3 141.46(15) . . . . ?
Li4 C35 C40 C39 116.25(19) . . . . ?
Li4 O4A C53A C54A -121.4(10) . . . . ?
Li4 O4A C51A C52A 64(3) . . . . ?
Li1 O1 C22 C23 -34.6(3) . . . . ?
Li1 O1 C20 C21 28.1(3) . . . . ?
Li1 C8 C13 C12 116.11(18) . . . . ?
Li1 C8 C9 C10 -93.66(19) . . . . ?
Li1 C8 C9 Li2 155.62(14) . . . . ?
Li1 C14 C19 C18 99.43(18) . . . . ?
Li1 C14 C15 C16 -93.05(19) . . . . ?
Li1 C13 C12 C11 78.0(2) . . . . ?
Li1 C19 C18 C17 63.9(2) . . . . ?
Li1 C15 C16 C17 -58.5(2) . . . . ?
Li3 O3 C47 C48 -42(2) . . . . ?
Li3 O3 C49 C50 22(2) . . . . ?
Li3 C41 C42 C43 -108.76(19) . . . . ?
Li3 C41 C46 C45 93.1(2) . . . . ?
Li3 C35 C36 C37 104.2(2) . . . . ?
Li3 C35 C40 C39 -88.5(2) . . . . ?
Li3 C42 C43 C44 -74.3(2) . . . . ?
Li3 C36 C37 C38 73.1(2) . . . . ?
Li3 C50 C49 O3 -13.9(14) . . . . ?
Li3 O3A C49A C50A 27.2(16) . . . . ?
C53A O4A C51A C52A -150(2) . . . . ?
C51A O4A C53A C54A 82.7(14) . . . . ?
C27A C26A O2A Li2 131(2) . . . . ?
C27A C26A O2A C24A -63(2) . . . . ?
C25A C24A O2A Li2 105.5(19) . . . . ?
C25A C24A O2A C26A -63(3) . . . . ?
C48A C47A O3A Li3 -37.2(11) . . . . ?
C48A C47A O3A C49A 179.1(11) . . . . ?
C47A O3A C49A C50A 170.4(10) . . . . ?

loop_
_exptl_oxdiff_crystal_face_indexfrac_h
_exptl_oxdiff_crystal_face_indexfrac_k
_exptl_oxdiff_crystal_face_indexfrac_l
_exptl_oxdiff_crystal_face_x
_exptl_oxdiff_crystal_face_y
_exptl_oxdiff_crystal_face_z
0.0002 1.0001 -0.0001 -0.0188 0.008 0.0427
-0.0002 -1.0001 0.0001 0.0188 -0.008 -0.0427
0.0006 1.0011 0.9995 -0.0859 0.0145 0.0119
-0.0006 -1.0011 -0.9995 0.0859 -0.0145 -0.0119
0.0004 0.001 0.9995 -0.067 0.0066 -0.0308
-0.0004 -0.001 -0.9995 0.067 -0.0066 0.0308
0.0002 -0.9991 0.9996 -0.0482 -0.0014 -0.0735
-0.0002 0.9991 -0.9996 0.0482 0.0014 0.0735
1.0005 1.0006 0.9994 -0.1092 -0.0848 0.0202
-1.0003 -0.0005 -0.9995 0.0903 0.0928 0.0226
1.0002 -0.9996 0.9996 -0.0715 -0.1007 -0.0653
-1.0001 -0.9996 0.0001 0.0421 0.0914 -0.0509
1.0001 0.9996 -0.0001 -0.0421 -0.0914 0.0509
0.9999 -0.0005 0 -0.0233 -0.0994 0.0082
-0.9999 0.0005 0 0.0233 0.0994 -0.0082
0.9998 -1.0006 0.0001 -0.0045 -0.1073 -0.0345
0.9997 0.9987 -0.9996 0.0249 -0.098 0.0817
0.9996 -0.0014 -0.9996 0.0437 -0.1059 0.039
-0.9996 0.0014 0.9996 -0.0437 0.1059 -0.039
-7.9955 8.0114 6.9963 -0.4334 0.9046 0.0607
7.9955 -8.0114 -6.9963 0.4334 -0.9046 -0.0607
-2.9939 17.0108 7.995 -0.7864 0.486 0.4554
1.0007 18.9957 -5.9988 0.0212 0.0122 1.0045
-1.0034 -21.0016 0.0017 0.4186 -0.0677 -0.9053
5.0023 17.9984 -1.0011 -0.3883 -0.3602 0.8408
-1.0003 16.9945 -7.9976 0.2396 0.1819 0.9642
-7.9959 13.009 3.9973 -0.3265 0.9246 0.3666
-2.9974 20.0015 -2.0006 -0.1725 0.444 0.8913
